data_7135305
loop_
_publ_author_name
'Stennett, Cary R.'
'Luevano, Makayla R.'
'Ziller, Joseph W.'
'Evans, William J.'

_publ_section_title
;
 <i>In crystallo</i> homolytic cleavage of a terminal
 lanthanum(III)-methyl bond by Cu K&#x3b1; X-radiation forms a La(II)
 complex.
;
_journal_name_full 'Chemical communications (Cambridge, England)'
_journal_paper_doi 10.1039/d5cc04945h
_journal_year 2025
_chemical_formula_moiety 'C72.63 H99.89 La S2, C3 H7'
_chemical_formula_sum 'C75.63 H106.89 La S2'
_chemical_formula_weight 1219.08
_chemical_melting_point ?
_chemical_properties_physical Air-sensitive,Moisture-sensitive,Oxygen-sensitive
_space_group_crystal_system monoclinic
_space_group_IT_number 15
_space_group_name_Hall '-C 2yc'
_space_group_name_H-M_alt 'C 1 2/c 1'
_atom_sites_solution_hydrogens geom
_atom_sites_solution_primary direct
_atom_sites_solution_secondary difmap
_audit_creation_date 2025-10-15
_audit_creation_method
;
Olex2 1.5
(compiled 2025.07.13 svn.rb7424aed for OlexSys, GUI svn.r7314)

Dolomanov, O.V., Bourhis, L.J., Gildea, R.J, Howard, J.A.K. & Puschmann, H.
 (2009), J. Appl. Cryst. 42, 339-341.

Sheldrick, G.M. (2008). Acta Cryst. A64, 112-122.

Sheldrick, G.M. (2015). Acta Cryst. A71, 3-8.
;
_audit_update_record
;
2025-10-15 deposited with the CCDC.	2025-11-21 downloaded from the CCDC.
;
_cell_angle_alpha 90
_cell_angle_beta 91.790(2)
_cell_angle_gamma 90
_cell_formula_units_Z 8
_cell_length_a 21.1136(7)
_cell_length_b 18.2758(6)
_cell_length_c 36.1580(13)
_cell_measurement_reflns_used 9793
_cell_measurement_temperature 100.00
_cell_measurement_theta_max 77.45
_cell_measurement_theta_min 3.67
_cell_volume 13945.4(8)
_computing_cell_refinement 'Bruker SAINT 8.40b, 2013'
_computing_data_collection 'Bruker APEX6 2024.9-1, 2024'
_computing_data_reduction 'Bruker SAINT 8.40b, 2013'
_computing_molecular_graphics 'Olex2 1.5 (Dolomanov et al., 2009)'
_computing_publication_material 'Olex2 1.5 (Dolomanov et al., 2009)'
_computing_structure_refinement 'SHELXL-2014/7 (Sheldrick, 2014)'
_computing_structure_solution 'Bruker SHELXTL 2014/7 (XT)'
_diffrn_ambient_temperature 100.00
_diffrn_measured_fraction_theta_full 1.000
_diffrn_measured_fraction_theta_max 0.997
_diffrn_measurement_device_type 'Bruker PHOTON III'
_diffrn_measurement_method '\f and \w scans'
_diffrn_radiation_type CuK\a
_diffrn_radiation_wavelength 1.54178
_diffrn_reflns_av_R_equivalents 0.0652
_diffrn_reflns_av_unetI/netI 0.0318
_diffrn_reflns_Laue_measured_fraction_full 1.000
_diffrn_reflns_Laue_measured_fraction_max 0.997
_diffrn_reflns_limit_h_max 25
_diffrn_reflns_limit_h_min -26
_diffrn_reflns_limit_k_max 23
_diffrn_reflns_limit_k_min -23
_diffrn_reflns_limit_l_max 45
_diffrn_reflns_limit_l_min -45
_diffrn_reflns_number 142504
_diffrn_reflns_point_group_measured_fraction_full 1.000
_diffrn_reflns_point_group_measured_fraction_max 0.997
_diffrn_reflns_theta_full 67.679
_diffrn_reflns_theta_max 77.522
_diffrn_reflns_theta_min 2.445
_diffrn_source 'Bruker IuS DIAMOND II'
_diffrn_source_current 1.0
_diffrn_source_power 0.05
_diffrn_source_voltage 50.0
_diffrn_standards_number 0
_exptl_absorpt_coefficient_mu 5.571
_exptl_absorpt_correction_T_max 0.6577
_exptl_absorpt_correction_T_min 0.4861
_exptl_absorpt_correction_type multi-scan
_exptl_absorpt_process_details
;
SADABS-2016/2 (Bruker,2016/2) was used for absorption correction.
wR2(int) was 0.1293 before and 0.0934 after correction.
The Ratio of minimum to maximum transmission is 0.7391.
The \l/2 correction factor is Not present.
;
_exptl_crystal_colour brown
_exptl_crystal_colour_primary brown
_exptl_crystal_density_diffrn 1.161
_exptl_crystal_density_meas ?
_exptl_crystal_density_method 'not measured'
_exptl_crystal_description block
_exptl_crystal_F_000 5197
_exptl_crystal_recrystallization_method 'Re-crystallisation from solvent: hexane'
_exptl_crystal_size_max 0.155
_exptl_crystal_size_mid 0.151
_exptl_crystal_size_min 0.138
_refine_diff_density_max 0.461
_refine_diff_density_min -0.723
_refine_diff_density_rms 0.075
_refine_ls_extinction_method none
_refine_ls_goodness_of_fit_ref 1.225
_refine_ls_hydrogen_treatment constr
_refine_ls_matrix_type full
_refine_ls_number_parameters 908
_refine_ls_number_reflns 14804
_refine_ls_number_restraints 189
_refine_ls_restrained_S_all 1.224
_refine_ls_R_factor_all 0.0605
_refine_ls_R_factor_gt 0.0592
_refine_ls_shift/su_max 0.001
_refine_ls_shift/su_mean 0.000
_refine_ls_structure_factor_coef Fsqd
_refine_ls_weighting_details 'w=1/[\s^2^(Fo^2^)+(0.0187P)^2^+65.9012P] where P=(Fo^2^+2Fc^2^)/3'
_refine_ls_weighting_scheme calc
_refine_ls_wR_factor_gt 0.1383
_refine_ls_wR_factor_ref 0.1389
_reflns_Friedel_coverage 0.000
_reflns_number_gt 14307
_reflns_number_total 14804
_reflns_threshold_expression 'I > 2\s(I)'
_cod_data_source_file d5cc04945h2.cif
_cod_data_source_block crs303
_cod_depositor_comments
;
The following automatic conversions were performed:

data item '_chemical_melting_point' value 'not measured' was changed
to '?' -- the value is undefined or not given.

data item '_exptl_crystal_density_meas' value 'not measured' was
changed to '?' -- the value is perceived as not measured.

Automatic conversion script
Id: cif_fix_values 8170 2020-07-09 18:12:32Z antanas 
;
_cod_original_sg_symbol_H-M C2/c
_cod_database_code 7135305
_shelx_space_group_comment
;
The symmetry employed for this shelxl refinement is uniquely defined
by the following loop, which should always be used as a source of
symmetry information in preference to the above space-group names.
They are only intended as comments.
;
_shelx_estimated_absorpt_t_max 0.514
_shelx_estimated_absorpt_t_min 0.479
_olex2_refinement_description
;
1. Fixed Uiso
 At 1.2 times of:
  All C(H) groups, All C(H,H) groups
 At 1.5 times of:
  All C(H,H,H) groups, All C(H,H,H,H,H,H) groups
2. Uiso/Uaniso restraints and constraints
C50 \\sim C50A \\sim C51 \\sim C51A \\sim C52 \\sim C52A: within 2A with sigma
of 0.005 and sigma for terminal atoms of 0.01 within 2A
C9 \\sim C14 \\sim C14A \\sim C15 \\sim C15A \\sim C16A \\sim C57A: within 2A
with sigma of 0.01 and sigma for terminal atoms of 0.02 within 2A
C53 \\sim C54 \\sim C54A \\sim C55 \\sim C55A: within 2A with sigma of 0.04 and
sigma for terminal atoms of 0.08 within 2A
3. Rigid body (RIGU) restrains
 C50A, C51A
 with sigma for 1-2 distances of 0.004 and sigma for 1-3 distances of 0.004
4. Others
 Fixed Sof: La1(0.63) La1A(0.37) S1(0.63) S1A(0.37) S2(0.63) S2A(0.37)
 C1(0.63) H1A(0.63) H1B(0.63) H1C(0.63) C12(0.63) H12(0.63) C12A(0.37)
 H12A(0.37) C13(0.63) C13A(0.37) C14(0.6) H14(0.6) C14A(0.4) H14A(0.4) C15(0.6)
 H15A(0.6) H15B(0.6) H15C(0.6) C15A(0.4) H15D(0.4) H15E(0.4) H15F(0.4)
 C16A(0.6) H16A(0.6) H16B(0.6) H16C(0.6) C20(0.63) H20(0.63) C20A(0.37)
 H20A(0.37) C21(0.63) H21A(0.63) H21B(0.63) H21C(0.63) C21A(0.37) H21D(0.37)
 H21E(0.37) H21F(0.37) C22(0.63) H22A(0.63) H22B(0.63) H22C(0.63) C22A(0.37)
 H22D(0.37) H22E(0.37) H22F(0.37) C50(0.65) H50(0.65) C50A(0.35) H50A(0.35)
 C51(0.65) H51A(0.65) H51B(0.65) H51C(0.65) C51A(0.35) H51D(0.35) H51E(0.35)
 H51F(0.35) C52(0.65) H52A(0.65) H52B(0.65) H52C(0.65) C52A(0.35) H52D(0.35)
 H52E(0.35) H52F(0.35) H53(0.85) H53A(0.15) C54(0.85) H54A(0.85) H54B(0.85)
 H54C(0.85) C54A(0.15) H54D(0.15) H54E(0.15) H54F(0.15) C55(0.85) H55A(0.85)
 H55B(0.85) H55C(0.85) C55A(0.15) H55D(0.15) H55E(0.15) H55F(0.15) C57A(0.4)
 H57D(0.4) H57E(0.4) H57F(0.4) H74A(0.65) H74B(0.65) H74C(0.65) H74D(0.35)
 H74E(0.35) H74F(0.35) C75(0.65) H75A(0.65) H75B(0.65) C75A(0.35) H75C(0.35)
 H75D(0.35) C76(0.65) H76A(0.65) H76B(0.65) C76A(0.35) H76C(0.35) H76D(0.35)
5.a Ternary CH refined with riding coordinates:
 C12A(H12A), C14(H14), C14A(H14A), C17(H17), C20(H20), C20A(H20A), C29(H29),
 C32(H32), C35(H35), C50(H50), C50A(H50A), C53(H53), C53(H53A), C56(H56),
 C65(H65), C68(H68), C71(H71)
5.b Secondary CH2 refined with riding coordinates:
 C75(H75A,H75B), C75A(H75C,H75D), C76(H76A,H76B), C76A(H76C,H76D)
5.c Aromatic/amide H refined with riding coordinates:
 C4(H4), C5(H5), C6(H6), C10(H10), C12(H12), C25(H25), C27(H27), C40(H40),
 C41(H41), C42(H42), C46(H46), C48(H48), C61(H61), C63(H63)
5.d Idealised Me refined as rotating group:
 C1(H1A,H1B,H1C), C15(H15A,H15B,H15C), C15A(H15D,H15E,H15F), C16A(H16A,H16B,
 H16C), C18(H18A,H18B,H18C), C19(H19A,H19B,H19C), C21(H21A,H21B,H21C),
 C21A(H21D,H21E,H21F), C22(H22A,H22B,H22C), C22A(H22D,H22E,H22F), C30(H30A,H30B,
 H30C), C31(H31A,H31B,H31C), C33(H33A,H33B,H33C), C34(H34A,H34B,H34C), C36(H36A,
 H36B,H36C), C37(H37A,H37B,H37C), C51(H51A,H51B,H51C), C51A(H51D,H51E,H51F),
 C52(H52A,H52B,H52C), C52A(H52D,H52E,H52F), C54(H54A,H54B,H54C), C54A(H54D,H54E,
 H54F), C55(H55A,H55B,H55C), C55A(H55D,H55E,H55F), C57(H57A,H57B,H57C),
 C57A(H57D,H57E,H57F), C58(H58A,H58B,H58C), C66(H66A,H66B,H66C), C67(H67A,H67B,
 H67C), C69(H69A,H69B,H69C), C70(H70A,H70B,H70C), C72(H72A,H72B,H72C), C73(H73A,
 H73B,H73C), C74(H74A,H74B,H74C), C74(H74D,H74E,H74F)
;
_olex2_submission_special_instructions 'No special instructions were received'

loop_
_space_group_symop_operation_xyz
'x, y, z'
'-x, y, -z+1/2'
'x+1/2, y+1/2, z'
'-x+1/2, y+1/2, -z+1/2'
'-x, -y, -z'
'x, -y, z-1/2'
'-x+1/2, -y+1/2, -z'
'x+1/2, -y+1/2, z-1/2'

loop_
_atom_site_label
_atom_site_type_symbol
_atom_site_fract_x
_atom_site_fract_y
_atom_site_fract_z
_atom_site_U_iso_or_equiv
_atom_site_adp_type
_atom_site_occupancy
_atom_site_site_symmetry_order
_atom_site_calc_flag
_atom_site_refinement_flags_posn
_atom_site_refinement_flags_adp
_atom_site_refinement_flags_occupancy
_atom_site_disorder_assembly
_atom_site_disorder_group
La1 La 0.60460(4) 0.55767(5) 0.65330(2) 0.02606(12) Uani 0.63 1 d . . P A 1
La1A La 0.61067(10) 0.55298(12) 0.64223(5) 0.0614(6) Uani 0.37 1 d . . P A 2
S1 S 0.60224(14) 0.41489(19) 0.62147(8) 0.0321(5) Uani 0.63 1 d . . P A 1
S1A S 0.6136(3) 0.4138(4) 0.60914(18) 0.0542(15) Uani 0.37 1 d . . P A 2
S2 S 0.6332(2) 0.6994(3) 0.62544(16) 0.0319(6) Uani 0.63 1 d . . P A 1
S2A S 0.6354(6) 0.6979(7) 0.6188(4) 0.071(4) Uani 0.37 1 d . . P A 2
C1 C 0.5780(3) 0.5646(4) 0.72086(18) 0.0445(15) Uani 0.63 1 d . . P A 1
H1A H 0.615737 0.552533 0.736150 0.067 Uiso 0.63 1 calc R U P A 1
H1B H 0.544141 0.529713 0.725916 0.067 Uiso 0.63 1 calc R U P A 1
H1C H 0.563936 0.614238 0.726711 0.067 Uiso 0.63 1 calc R U P A 1
C2 C 0.53419(18) 0.3830(2) 0.59802(10) 0.0341(7) Uani 1 1 d . . . . .
C3 C 0.48079(18) 0.42769(19) 0.59498(10) 0.0333(7) Uani 1 1 d . . . . .
C4 C 0.42538(19) 0.4024(2) 0.57765(12) 0.0441(9) Uani 1 1 d . . . . .
H4 H 0.389372 0.433428 0.575402 0.053 Uiso 1 1 calc R U . . .
C5 C 0.4226(2) 0.3317(2) 0.56363(13) 0.0483(10) Uani 1 1 d . . . . .
H5 H 0.385126 0.314554 0.551304 0.058 Uiso 1 1 calc R U . . .
C6 C 0.47485(19) 0.2864(2) 0.56770(11) 0.0414(9) Uani 1 1 d . . . . .
H6 H 0.472253 0.237756 0.558556 0.050 Uiso 1 1 calc R U . . .
C7 C 0.53086(18) 0.3101(2) 0.58477(10) 0.0351(8) Uani 1 1 d . . . . .
C8 C 0.48227(17) 0.5025(2) 0.61206(10) 0.0346(8) Uani 1 1 d . . . . .
C9 C 0.50060(18) 0.5649(2) 0.59172(11) 0.0376(8) Uani 1 1 d . U . . .
C10 C 0.49874(19) 0.6339(2) 0.60859(12) 0.0425(9) Uani 1 1 d . . . . .
H10 H 0.509743 0.675660 0.594534 0.051 Uiso 1 1 calc R U . A 1
C11 C 0.4815(2) 0.6437(2) 0.64493(13) 0.0462(10) Uani 1 1 d . . . . .
C12 C 0.4585(4) 0.5827(6) 0.6644(3) 0.0347(18) Uani 0.63 1 d . . P A 1
H12 H 0.444267 0.588439 0.688940 0.042 Uiso 0.63 1 calc R U P A 1
C12A C 0.4833(9) 0.5788(16) 0.6653(8) 0.066(7) Uani 0.37 1 d . . P A 2
H12A H 0.477527 0.583647 0.692586 0.080 Uiso 0.37 1 calc R U P A 2
C13 C 0.4569(6) 0.5150(11) 0.6478(6) 0.034(2) Uani 0.63 1 d . . P A 1
C13A C 0.4768(13) 0.5055(19) 0.6500(11) 0.051(7) Uani 0.37 1 d . . P A 2
C14 C 0.5218(5) 0.5582(9) 0.5522(4) 0.044(2) Uani 0.6 1 d . U P A 1
H14 H 0.538045 0.507442 0.548401 0.053 Uiso 0.6 1 calc R U P A 1
C14A C 0.5022(9) 0.5557(15) 0.5494(7) 0.049(3) Uani 0.4 1 d . U P A 2
H14A H 0.518050 0.505313 0.544137 0.059 Uiso 0.4 1 calc R U P A 2
C15 C 0.4626(6) 0.5693(8) 0.5272(4) 0.062(3) Uani 0.6 1 d . U P A 1
H15A H 0.432231 0.529901 0.531579 0.093 Uiso 0.6 1 calc R U P A 1
H15B H 0.474549 0.568474 0.501226 0.093 Uiso 0.6 1 calc R U P A 1
H15C H 0.443157 0.616530 0.532798 0.093 Uiso 0.6 1 calc R U P A 1
C15A C 0.4342(9) 0.5629(13) 0.5317(6) 0.068(4) Uani 0.4 1 d . U P A 2
H15D H 0.407546 0.523052 0.540572 0.102 Uiso 0.4 1 calc R U P A 2
H15E H 0.436391 0.560153 0.504713 0.102 Uiso 0.4 1 calc R U P A 2
H15F H 0.415900 0.609994 0.538709 0.102 Uiso 0.4 1 calc R U P A 2
C16A C 0.5720(5) 0.6121(7) 0.5402(3) 0.063(3) Uani 0.6 1 d . U P A 1
H16A H 0.553261 0.660968 0.537795 0.094 Uiso 0.6 1 calc R U P A 1
H16B H 0.588293 0.596763 0.516349 0.094 Uiso 0.6 1 calc R U P A 1
H16C H 0.606803 0.613254 0.558790 0.094 Uiso 0.6 1 calc R U P A 1
C17 C 0.4810(2) 0.7198(3) 0.66265(17) 0.0628(14) Uani 1 1 d . . . . .
H17 H 0.525140 0.729860 0.672149 0.075 Uiso 1 1 calc R U . . .
C18 C 0.4645(4) 0.7784(3) 0.6350(2) 0.109(3) Uani 1 1 d . . . . .
H18A H 0.422869 0.767973 0.623417 0.164 Uiso 1 1 calc R U . . .
H18B H 0.496505 0.779571 0.615955 0.164 Uiso 1 1 calc R U . . .
H18C H 0.463279 0.825880 0.647520 0.164 Uiso 1 1 calc R U . . .
C19 C 0.4391(4) 0.7251(4) 0.6947(2) 0.100(2) Uani 1 1 d . . . . .
H19A H 0.437263 0.776048 0.703038 0.150 Uiso 1 1 calc R U . . .
H19B H 0.455860 0.694258 0.714870 0.150 Uiso 1 1 calc R U . . .
H19C H 0.396391 0.708528 0.687287 0.150 Uiso 1 1 calc R U . . .
C20 C 0.4263(4) 0.4510(4) 0.66766(18) 0.0360(13) Uani 0.63 1 d . . P A 1
H20 H 0.417959 0.412419 0.648529 0.043 Uiso 0.63 1 calc R U P A 1
C20A C 0.4663(10) 0.4370(10) 0.6759(5) 0.066(4) Uani 0.37 1 d . . P A 2
H20A H 0.460556 0.392152 0.660249 0.079 Uiso 0.37 1 calc R U P A 2
C21 C 0.3623(4) 0.4717(5) 0.6826(2) 0.058(2) Uani 0.63 1 d . . P A 1
H21A H 0.341405 0.427857 0.691899 0.086 Uiso 0.63 1 calc R U P A 1
H21B H 0.335915 0.493650 0.662769 0.086 Uiso 0.63 1 calc R U P A 1
H21C H 0.368334 0.507087 0.702791 0.086 Uiso 0.63 1 calc R U P A 1
C21A C 0.4043(11) 0.4538(13) 0.6952(7) 0.110(8) Uani 0.37 1 d . . P A 2
H21D H 0.411738 0.492294 0.713669 0.164 Uiso 0.37 1 calc R U P A 2
H21E H 0.389183 0.409508 0.707367 0.164 Uiso 0.37 1 calc R U P A 2
H21F H 0.372286 0.470381 0.676810 0.164 Uiso 0.37 1 calc R U P A 2
C22 C 0.4684(4) 0.4163(4) 0.6975(3) 0.0537(18) Uani 0.63 1 d . . P A 1
H22A H 0.508329 0.400765 0.686841 0.080 Uiso 0.63 1 calc R U P A 1
H22B H 0.446915 0.373745 0.707802 0.080 Uiso 0.63 1 calc R U P A 1
H22C H 0.477271 0.452042 0.717236 0.080 Uiso 0.63 1 calc R U P A 1
C22A C 0.5223(11) 0.4260(11) 0.7029(5) 0.092(6) Uani 0.37 1 d . . P A 2
H22D H 0.560594 0.416427 0.689059 0.137 Uiso 0.37 1 calc R U P A 2
H22E H 0.513848 0.384393 0.719067 0.137 Uiso 0.37 1 calc R U P A 2
H22F H 0.528404 0.470283 0.717882 0.137 Uiso 0.37 1 calc R U P A 2
C23 C 0.58504(19) 0.2586(2) 0.59075(11) 0.0386(8) Uani 1 1 d . . . . .
C24 C 0.5930(2) 0.2206(2) 0.62459(12) 0.0441(9) Uani 1 1 d . . . . .
C25 C 0.6450(2) 0.1726(2) 0.62997(14) 0.0525(11) Uani 1 1 d . . . . .
H25 H 0.649469 0.146391 0.652580 0.063 Uiso 1 1 calc R U . . .
C26 C 0.6886(2) 0.1632(2) 0.60358(14) 0.0518(11) Uani 1 1 d . . . . .
C27 C 0.6802(2) 0.1999(2) 0.57003(14) 0.0516(11) Uani 1 1 d . . . . .
H27 H 0.709988 0.192319 0.551255 0.062 Uiso 1 1 calc R U . . .
C28 C 0.6294(2) 0.2475(2) 0.56302(12) 0.0441(9) Uani 1 1 d . . . . .
C29 C 0.5443(2) 0.2283(2) 0.65423(12) 0.0477(10) Uani 1 1 d . . . . .
H29 H 0.521127 0.275335 0.649646 0.057 Uiso 1 1 calc R U . . .
C30 C 0.4965(2) 0.1669(3) 0.65071(16) 0.0660(14) Uani 1 1 d . . . . .
H30A H 0.475364 0.168804 0.626204 0.099 Uiso 1 1 calc R U . . .
H30B H 0.464896 0.172283 0.669813 0.099 Uiso 1 1 calc R U . . .
H30C H 0.518204 0.119812 0.653828 0.099 Uiso 1 1 calc R U . . .
C31 C 0.5722(3) 0.2308(3) 0.69353(14) 0.0676(14) Uani 1 1 d . . . . .
H31A H 0.595023 0.185129 0.698907 0.101 Uiso 1 1 calc R U . . .
H31B H 0.538059 0.236762 0.711001 0.101 Uiso 1 1 calc R U . . .
H31C H 0.601637 0.272151 0.695974 0.101 Uiso 1 1 calc R U . . .
C32 C 0.7457(2) 0.1134(3) 0.61122(17) 0.0654(14) Uani 1 1 d . . . . .
H32 H 0.742544 0.094147 0.636982 0.078 Uiso 1 1 calc R U . . .
C33 C 0.7443(3) 0.0484(3) 0.5852(2) 0.0761(17) Uani 1 1 d . . . . .
H33A H 0.744497 0.065802 0.559564 0.114 Uiso 1 1 calc R U . . .
H33B H 0.705874 0.019705 0.588991 0.114 Uiso 1 1 calc R U . . .
H33C H 0.781689 0.017791 0.590223 0.114 Uiso 1 1 calc R U . . .
C34 C 0.8077(3) 0.1540(3) 0.6091(2) 0.086(2) Uani 1 1 d . . . . .
H34A H 0.842825 0.120405 0.614874 0.128 Uiso 1 1 calc R U . . .
H34B H 0.808488 0.194256 0.627052 0.128 Uiso 1 1 calc R U . . .
H34C H 0.812052 0.173716 0.584142 0.128 Uiso 1 1 calc R U . . .
C35 C 0.6232(2) 0.2862(2) 0.52589(13) 0.0481(10) Uani 1 1 d . . . . .
H35 H 0.586246 0.320212 0.526971 0.058 Uiso 1 1 calc R U . . .
C36 C 0.6095(4) 0.2324(3) 0.49454(16) 0.0788(17) Uani 1 1 d . . . . .
H36A H 0.607447 0.258725 0.470933 0.118 Uiso 1 1 calc R U . . .
H36B H 0.568834 0.208067 0.498433 0.118 Uiso 1 1 calc R U . . .
H36C H 0.643259 0.195648 0.494072 0.118 Uiso 1 1 calc R U . . .
C37 C 0.6811(3) 0.3317(3) 0.51860(16) 0.0693(14) Uani 1 1 d . . . . .
H37A H 0.717754 0.299532 0.515873 0.104 Uiso 1 1 calc R U . . .
H37B H 0.689125 0.365223 0.539377 0.104 Uiso 1 1 calc R U . . .
H37C H 0.673910 0.359979 0.495821 0.104 Uiso 1 1 calc R U . . .
C38 C 0.71073(19) 0.7315(2) 0.63225(11) 0.0382(8) Uani 1 1 d . . . . .
C39 C 0.75817(19) 0.6871(2) 0.64756(13) 0.0434(9) Uani 1 1 d . . . . .
C40 C 0.8193(2) 0.7136(2) 0.65331(16) 0.0601(13) Uani 1 1 d . . . . .
H40 H 0.851206 0.682544 0.663747 0.072 Uiso 1 1 calc R U . . .
C41 C 0.8341(2) 0.7845(3) 0.64402(18) 0.0681(16) Uani 1 1 d . . . . .
H41 H 0.876209 0.802216 0.647568 0.082 Uiso 1 1 calc R U . . .
C42 C 0.7867(2) 0.8301(2) 0.62938(15) 0.0544(12) Uani 1 1 d . . . . .
H42 H 0.796875 0.879060 0.623080 0.065 Uiso 1 1 calc R U . . .
C43 C 0.72501(19) 0.8054(2) 0.62380(12) 0.0400(8) Uani 1 1 d . . . . .
C44 C 0.74363(18) 0.6096(2) 0.65842(12) 0.0398(9) Uani 1 1 d . . . . .
C45 C 0.7315(2) 0.5931(2) 0.69554(13) 0.0499(10) Uani 1 1 d . . . . .
C46 C 0.7205(2) 0.5196(2) 0.70478(13) 0.0508(11) Uani 1 1 d . . . . .
H46 H 0.709988 0.508287 0.729495 0.061 Uiso 1 1 calc R U . A 1
C47 C 0.72431(18) 0.46267(19) 0.67957(11) 0.0369(8) Uani 1 1 d . . . . .
C48 C 0.73629(18) 0.4809(2) 0.64300(11) 0.0383(8) Uani 1 1 d . . . . .
H48 H 0.737863 0.443055 0.625053 0.046 Uiso 1 1 calc R U . A 2
C49 C 0.74608(18) 0.5533(2) 0.63192(12) 0.0395(8) Uani 1 1 d . . . . .
C50 C 0.7407(6) 0.6521(6) 0.7277(3) 0.072(2) Uani 0.65 1 d . U P A 1
H50 H 0.713810 0.623313 0.744671 0.087 Uiso 0.65 1 calc R U P A 1
C50A C 0.7135(12) 0.6488(12) 0.7212(6) 0.076(2) Uani 0.35 1 d . U P A 2
H50A H 0.727267 0.697854 0.712221 0.091 Uiso 0.35 1 calc R U P A 2
C51 C 0.6940(5) 0.7123(4) 0.7254(2) 0.067(2) Uani 0.65 1 d . U P A 1
H51A H 0.700954 0.741537 0.703227 0.101 Uiso 0.65 1 calc R U P A 1
H51B H 0.698914 0.743371 0.747424 0.101 Uiso 0.65 1 calc R U P A 1
H51C H 0.651067 0.691793 0.724203 0.101 Uiso 0.65 1 calc R U P A 1
C51A C 0.6459(11) 0.6535(10) 0.7356(5) 0.089(3) Uani 0.35 1 d . U P A 2
H51D H 0.616220 0.665061 0.715100 0.133 Uiso 0.35 1 calc R U P A 2
H51E H 0.644154 0.692012 0.754437 0.133 Uiso 0.35 1 calc R U P A 2
H51F H 0.634398 0.606511 0.746585 0.133 Uiso 0.35 1 calc R U P A 2
C52 C 0.7874(7) 0.6468(6) 0.7490(3) 0.098(3) Uani 0.65 1 d . U P A 1
H52A H 0.787858 0.598318 0.760525 0.147 Uiso 0.65 1 calc R U P A 1
H52B H 0.785191 0.684484 0.768204 0.147 Uiso 0.65 1 calc R U P A 1
H52C H 0.826130 0.653549 0.735135 0.147 Uiso 0.65 1 calc R U P A 1
C52A C 0.7496(10) 0.6300(8) 0.7653(4) 0.071(3) Uani 0.35 1 d . U P A 2
H52D H 0.721590 0.598489 0.779488 0.106 Uiso 0.35 1 calc R U P A 2
H52E H 0.756774 0.676011 0.778737 0.106 Uiso 0.35 1 calc R U P A 2
H52F H 0.790146 0.605149 0.762120 0.106 Uiso 0.35 1 calc R U P A 2
C53 C 0.7186(2) 0.3827(2) 0.69028(12) 0.0435(9) Uani 1 1 d . U . . .
H53 H 0.688236 0.359021 0.672177 0.052 Uiso 0.85 1 calc R U P B 1
H53A H 0.671675 0.375023 0.688881 0.052 Uiso 0.15 1 calc R U P C 2
C54 C 0.7827(3) 0.3447(3) 0.6870(2) 0.0639(17) Uani 0.85 1 d . U P D 1
H54A H 0.813267 0.366151 0.704889 0.096 Uiso 0.85 1 calc R U P D 1
H54B H 0.797990 0.351207 0.661922 0.096 Uiso 0.85 1 calc R U P D 1
H54C H 0.778044 0.292360 0.692196 0.096 Uiso 0.85 1 calc R U P D 1
C54A C 0.7411(16) 0.3258(14) 0.6649(11) 0.059(8) Uani 0.15 1 d . U P D 2
H54D H 0.781228 0.341499 0.654504 0.089 Uiso 0.15 1 calc R U P D 2
H54E H 0.709512 0.318247 0.644901 0.089 Uiso 0.15 1 calc R U P D 2
H54F H 0.747710 0.279986 0.678581 0.089 Uiso 0.15 1 calc R U P D 2
C55 C 0.6934(3) 0.3707(3) 0.72906(16) 0.0484(13) Uani 0.85 1 d . U P D 1
H55A H 0.690376 0.318149 0.733997 0.073 Uiso 0.85 1 calc R U P D 1
H55B H 0.651344 0.393034 0.730577 0.073 Uiso 0.85 1 calc R U P D 1
H55C H 0.722341 0.393379 0.747425 0.073 Uiso 0.85 1 calc R U P D 1
C55A C 0.734(3) 0.368(2) 0.7290(15) 0.087(12) Uani 0.15 1 d . U P D 2
H55D H 0.721481 0.317979 0.735012 0.131 Uiso 0.15 1 calc R U P D 2
H55E H 0.710071 0.402445 0.744388 0.131 Uiso 0.15 1 calc R U P D 2
H55F H 0.779113 0.374725 0.733865 0.131 Uiso 0.15 1 calc R U P D 2
C56 C 0.7621(3) 0.5705(3) 0.59205(14) 0.0594(13) Uani 1 1 d . . . . .
H56 H 0.745475 0.620497 0.586128 0.071 Uiso 1 1 calc R U . . .
C57 C 0.8346(3) 0.5728(4) 0.5890(2) 0.096(2) Uani 1 1 d . . . . .
H57A H 0.852587 0.525498 0.596702 0.144 Uiso 1 1 calc R U . . .
H57B H 0.852050 0.611472 0.605085 0.144 Uiso 1 1 calc R U . . .
H57C H 0.845383 0.582731 0.563338 0.144 Uiso 1 1 calc R U . . .
C57A C 0.5433(9) 0.6067(11) 0.5326(5) 0.073(4) Uani 0.4 1 d . U P A 2
H57D H 0.532192 0.656432 0.540226 0.109 Uiso 0.4 1 calc R U P A 2
H57E H 0.538769 0.602621 0.505642 0.109 Uiso 0.4 1 calc R U P A 2
H57F H 0.587230 0.596214 0.540414 0.109 Uiso 0.4 1 calc R U P A 2
C58 C 0.7326(4) 0.5177(4) 0.56409(15) 0.092(2) Uani 1 1 d . . . . .
H58A H 0.735168 0.538416 0.539178 0.138 Uiso 1 1 calc R U . . .
H58B H 0.688022 0.509618 0.569780 0.138 Uiso 1 1 calc R U . . .
H58C H 0.755379 0.471044 0.565240 0.138 Uiso 1 1 calc R U . . .
C59 C 0.67344(19) 0.85699(19) 0.61096(11) 0.0387(8) Uani 1 1 d . . . . .
C60 C 0.6413(2) 0.8981(2) 0.63729(11) 0.0417(9) Uani 1 1 d . . . . .
C61 C 0.5911(2) 0.9428(2) 0.62536(12) 0.0438(9) Uani 1 1 d . . . . .
H61 H 0.569011 0.970147 0.643209 0.053 Uiso 1 1 calc R U . . .
C62 C 0.5723(2) 0.9486(2) 0.58863(12) 0.0450(9) Uani 1 1 d . . . . .
C63 C 0.6061(2) 0.9089(2) 0.56287(12) 0.0437(9) Uani 1 1 d . . . . .
H63 H 0.594465 0.913249 0.537366 0.052 Uiso 1 1 calc R U . . .
C64 C 0.6564(2) 0.8631(2) 0.57329(12) 0.0421(9) Uani 1 1 d . . . . .
C65 C 0.6590(2) 0.8943(2) 0.67818(12) 0.0468(10) Uani 1 1 d . . . . .
H65 H 0.695601 0.859936 0.681451 0.056 Uiso 1 1 calc R U . . .
C66 C 0.6793(2) 0.9685(2) 0.69331(13) 0.0530(11) Uani 1 1 d . . . . .
H66A H 0.716535 0.985667 0.680267 0.079 Uiso 1 1 calc R U . . .
H66B H 0.689967 0.964217 0.719794 0.079 Uiso 1 1 calc R U . . .
H66C H 0.644598 1.003619 0.689622 0.079 Uiso 1 1 calc R U . . .
C67 C 0.6035(3) 0.8643(4) 0.70064(15) 0.0788(18) Uani 1 1 d . . . . .
H67A H 0.567040 0.897320 0.697875 0.118 Uiso 1 1 calc R U . . .
H67B H 0.616551 0.860995 0.726828 0.118 Uiso 1 1 calc R U . . .
H67C H 0.591611 0.815607 0.691434 0.118 Uiso 1 1 calc R U . . .
C68 C 0.5164(2) 0.9956(3) 0.57636(13) 0.0536(11) Uani 1 1 d . . . . .
H68 H 0.496684 1.014279 0.599303 0.064 Uiso 1 1 calc R U . . .
C69 C 0.5366(3) 1.0613(3) 0.55477(17) 0.0708(15) Uani 1 1 d . . . . .
H69A H 0.559644 1.045246 0.533105 0.106 Uiso 1 1 calc R U . . .
H69B H 0.564156 1.092204 0.570451 0.106 Uiso 1 1 calc R U . . .
H69C H 0.499038 1.089200 0.546633 0.106 Uiso 1 1 calc R U . . .
C70 C 0.4659(3) 0.9500(3) 0.55552(18) 0.0752(17) Uani 1 1 d . . . . .
H70A H 0.483603 0.930259 0.532853 0.113 Uiso 1 1 calc R U . . .
H70B H 0.429301 0.980984 0.549100 0.113 Uiso 1 1 calc R U . . .
H70C H 0.452492 0.909576 0.571272 0.113 Uiso 1 1 calc R U . . .
C71 C 0.6931(3) 0.8230(2) 0.54408(13) 0.0536(11) Uani 1 1 d . . . . .
H71 H 0.714578 0.780120 0.556211 0.064 Uiso 1 1 calc R U . . .
C72 C 0.7447(3) 0.8737(3) 0.52921(16) 0.0695(15) Uani 1 1 d . . . . .
H72A H 0.724928 0.917911 0.518751 0.104 Uiso 1 1 calc R U . . .
H72B H 0.767695 0.848132 0.509941 0.104 Uiso 1 1 calc R U . . .
H72C H 0.774306 0.887281 0.549463 0.104 Uiso 1 1 calc R U . . .
C73 C 0.6507(3) 0.7943(3) 0.51242(16) 0.0756(16) Uani 1 1 d . . . . .
H73A H 0.617660 0.762964 0.522374 0.113 Uiso 1 1 calc R U . . .
H73B H 0.676213 0.765982 0.495358 0.113 Uiso 1 1 calc R U . . .
H73C H 0.630953 0.835638 0.499176 0.113 Uiso 1 1 calc R U . . .
C74 C 0.9059(4) 0.5007(6) 0.6828(3) 0.130(4) Uani 1 1 d . . . . .
H74A H 0.934075 0.518552 0.663790 0.195 Uiso 0.65 1 calc R U P E 1
H74B H 0.862241 0.515429 0.676574 0.195 Uiso 0.65 1 calc R U P E 1
H74C H 0.908383 0.447236 0.684172 0.195 Uiso 0.65 1 calc R U P E 1
H74D H 0.938955 0.517266 0.666346 0.195 Uiso 0.35 1 calc R U P F 2
H74E H 0.878820 0.542194 0.689089 0.195 Uiso 0.35 1 calc R U P F 2
H74F H 0.880205 0.462841 0.670417 0.195 Uiso 0.35 1 calc R U P F 2
C75 C 0.9262(6) 0.5334(9) 0.7203(4) 0.102(4) Uani 0.65 1 d . . P G 1
H75A H 0.925315 0.587447 0.718625 0.122 Uiso 0.65 1 calc R U P G 1
H75B H 0.895888 0.518219 0.739164 0.122 Uiso 0.65 1 calc R U P G 1
C75A C 0.9309(9) 0.4752(11) 0.7116(5) 0.073(5) Uani 0.35 1 d . . P G 2
H75C H 0.958829 0.433591 0.705655 0.087 Uiso 0.35 1 calc R U P G 2
H75D H 0.898009 0.457640 0.728389 0.087 Uiso 0.35 1 calc R U P G 2
C76 C 0.9884(6) 0.5098(8) 0.7312(4) 0.082(4) Uani 0.65 1 d . . P G 1
H76A H 1.018179 0.540003 0.717121 0.098 Uiso 0.65 1 calc R U P G 1
H76B H 0.992671 0.459058 0.722104 0.098 Uiso 0.65 1 calc R U P G 1
C76A C 0.982(2) 0.556(2) 0.7358(10) 0.157(16) Uani 0.35 1 d . . P G 2
H76C H 1.008076 0.575804 0.715858 0.188 Uiso 0.35 1 calc R U P G 2
H76D H 0.950264 0.595024 0.740710 0.188 Uiso 0.35 1 calc R U P G 2

loop_
_atom_site_aniso_label
_atom_site_aniso_U_11
_atom_site_aniso_U_22
_atom_site_aniso_U_33
_atom_site_aniso_U_23
_atom_site_aniso_U_13
_atom_site_aniso_U_12
La1 0.0267(2) 0.0191(2) 0.0325(3) 0.0033(2) 0.00250(18) -0.00013(15)
La1A 0.0696(8) 0.0313(5) 0.0834(13) 0.0031(8) 0.0071(8) -0.0010(5)
S1 0.0261(11) 0.0237(8) 0.0461(14) -0.0041(10) -0.0032(9) 0.0022(7)
S1A 0.044(3) 0.0380(19) 0.080(4) -0.010(3) 0.004(2) -0.0010(17)
S2 0.0252(12) 0.0227(14) 0.0478(11) 0.0065(8) -0.0021(8) -0.0016(9)
S2A 0.067(5) 0.032(4) 0.114(9) 0.027(5) -0.008(4) -0.001(3)
C1 0.047(4) 0.046(4) 0.041(3) -0.002(3) 0.003(3) -0.010(3)
C2 0.0381(19) 0.0296(18) 0.0344(18) 0.0033(14) -0.0024(14) -0.0036(14)
C3 0.0391(19) 0.0299(18) 0.0308(17) 0.0001(14) 0.0007(14) -0.0018(14)
C4 0.038(2) 0.040(2) 0.053(2) -0.0098(18) -0.0070(17) 0.0028(17)
C5 0.040(2) 0.045(2) 0.058(3) -0.014(2) -0.0106(19) -0.0007(18)
C6 0.045(2) 0.0337(19) 0.045(2) -0.0073(16) -0.0048(17) -0.0013(16)
C7 0.0369(19) 0.0323(18) 0.0361(18) 0.0031(15) 0.0000(15) -0.0001(15)
C8 0.0333(18) 0.0308(18) 0.0395(19) -0.0025(15) -0.0023(15) -0.0038(14)
C9 0.0386(19) 0.0321(18) 0.0418(19) 0.0052(15) -0.0032(15) 0.0054(15)
C10 0.038(2) 0.0287(18) 0.061(3) 0.0049(17) -0.0045(18) 0.0045(15)
C11 0.042(2) 0.034(2) 0.063(3) -0.0112(19) 0.0001(19) -0.0013(17)
C12 0.028(4) 0.032(3) 0.045(4) -0.012(3) 0.014(4) -0.007(4)
C12A 0.054(13) 0.077(13) 0.070(11) -0.033(9) 0.026(12) -0.021(13)
C13 0.033(6) 0.030(6) 0.038(4) -0.004(4) 0.006(5) -0.002(4)
C13A 0.07(2) 0.028(10) 0.053(11) -0.014(8) 0.012(15) -0.008(13)
C14 0.058(5) 0.039(3) 0.036(3) 0.008(3) -0.008(4) 0.003(5)
C14A 0.063(7) 0.042(4) 0.042(5) 0.011(4) -0.002(6) 0.007(6)
C15 0.077(7) 0.060(5) 0.048(5) 0.000(4) -0.013(6) 0.015(6)
C15A 0.083(10) 0.068(8) 0.051(7) 0.009(6) -0.018(8) 0.016(9)
C16A 0.080(7) 0.068(5) 0.040(4) 0.007(4) 0.005(4) -0.028(6)
C17 0.048(3) 0.040(2) 0.101(4) -0.026(3) 0.003(3) -0.003(2)
C18 0.166(8) 0.036(3) 0.128(6) -0.010(3) 0.042(6) 0.007(4)
C19 0.145(7) 0.059(4) 0.098(5) -0.025(3) 0.024(5) 0.028(4)
C20 0.039(3) 0.035(3) 0.034(3) -0.005(2) 0.005(3) -0.011(3)
C20A 0.091(14) 0.064(10) 0.043(8) -0.011(7) 0.013(9) -0.014(10)
C21 0.045(4) 0.069(5) 0.060(5) 0.010(4) 0.018(4) -0.009(4)
C21A 0.092(16) 0.119(19) 0.119(19) 0.004(14) 0.033(15) -0.042(14)
C22 0.052(5) 0.038(4) 0.071(6) 0.017(4) -0.003(4) -0.002(3)
C22A 0.109(16) 0.089(13) 0.077(11) 0.029(10) 0.001(10) 0.011(11)
C23 0.039(2) 0.0264(17) 0.050(2) 0.0001(16) -0.0057(16) -0.0033(15)
C24 0.050(2) 0.0292(19) 0.053(2) 0.0041(17) -0.0053(18) -0.0075(17)
C25 0.056(3) 0.040(2) 0.061(3) 0.013(2) -0.010(2) 0.009(2)
C26 0.045(2) 0.038(2) 0.072(3) 0.009(2) -0.005(2) 0.0077(18)
C27 0.047(2) 0.041(2) 0.067(3) 0.005(2) 0.005(2) 0.0062(19)
C28 0.044(2) 0.033(2) 0.055(2) 0.0043(17) -0.0014(18) 0.0036(16)
C29 0.058(3) 0.035(2) 0.050(2) 0.0102(18) -0.001(2) 0.0014(18)
C30 0.053(3) 0.076(4) 0.069(3) 0.001(3) 0.006(2) -0.011(3)
C31 0.074(4) 0.072(4) 0.057(3) 0.007(3) -0.002(3) -0.018(3)
C32 0.053(3) 0.057(3) 0.086(4) 0.019(3) 0.000(3) 0.015(2)
C33 0.058(3) 0.042(3) 0.128(5) 0.007(3) 0.000(3) 0.009(2)
C34 0.056(3) 0.071(4) 0.129(6) 0.008(4) -0.019(3) 0.010(3)
C35 0.048(2) 0.041(2) 0.055(3) 0.0040(19) 0.0052(19) 0.0079(18)
C36 0.117(5) 0.056(3) 0.062(3) -0.002(3) -0.010(3) -0.001(3)
C37 0.069(3) 0.069(3) 0.071(3) 0.017(3) 0.009(3) 0.000(3)
C38 0.040(2) 0.0272(18) 0.048(2) 0.0041(15) 0.0042(16) -0.0046(15)
C39 0.039(2) 0.0292(19) 0.062(3) 0.0091(18) 0.0023(18) -0.0020(16)
C40 0.041(2) 0.038(2) 0.101(4) 0.018(2) -0.010(2) 0.0001(18)
C41 0.039(2) 0.040(2) 0.125(5) 0.021(3) -0.011(3) -0.0113(19)
C42 0.047(2) 0.031(2) 0.086(3) 0.015(2) -0.003(2) -0.0090(18)
C43 0.041(2) 0.0279(18) 0.051(2) 0.0070(16) 0.0041(17) -0.0006(15)
C44 0.0309(18) 0.0275(18) 0.061(2) 0.0105(17) -0.0030(17) 0.0015(14)
C45 0.063(3) 0.0276(19) 0.059(3) 0.0024(18) 0.002(2) 0.0066(18)
C46 0.070(3) 0.036(2) 0.047(2) 0.0072(18) 0.010(2) 0.009(2)
C47 0.0377(19) 0.0246(17) 0.048(2) 0.0073(15) 0.0010(16) -0.0003(14)
C48 0.038(2) 0.0273(18) 0.049(2) 0.0029(16) 0.0030(16) 0.0030(15)
C49 0.0345(19) 0.0323(19) 0.052(2) 0.0070(16) 0.0034(16) 0.0017(15)
C50 0.115(6) 0.040(3) 0.059(4) -0.012(3) -0.024(4) 0.010(4)
C50A 0.122(7) 0.042(4) 0.064(5) -0.011(4) -0.012(4) 0.006(5)
C51 0.109(6) 0.038(3) 0.053(4) -0.008(3) -0.006(4) 0.008(4)
C51A 0.132(8) 0.058(6) 0.077(7) -0.006(6) 0.009(6) 0.005(6)
C52 0.150(8) 0.056(4) 0.087(5) -0.017(4) -0.034(5) 0.004(5)
C52A 0.120(8) 0.036(5) 0.055(6) -0.015(5) -0.009(5) 0.000(6)
C53 0.049(2) 0.0302(19) 0.051(2) 0.0109(17) -0.0003(18) -0.0004(17)
C54 0.059(3) 0.038(3) 0.095(5) 0.025(3) 0.012(3) 0.015(3)
C54A 0.062(18) 0.018(12) 0.10(2) 0.007(13) -0.021(17) -0.005(12)
C55 0.062(3) 0.036(3) 0.047(3) 0.010(2) 0.002(3) -0.006(3)
C55A 0.11(3) 0.038(18) 0.11(3) 0.009(19) 0.00(3) -0.01(2)
C56 0.078(3) 0.041(2) 0.061(3) 0.013(2) 0.021(2) -0.003(2)
C57 0.090(5) 0.088(5) 0.114(5) 0.017(4) 0.059(4) 0.000(4)
C57A 0.091(9) 0.064(7) 0.062(8) 0.007(6) 0.009(7) 0.004(8)
C58 0.159(7) 0.068(4) 0.049(3) 0.003(3) 0.021(4) -0.008(4)
C59 0.045(2) 0.0228(17) 0.048(2) 0.0041(15) 0.0009(17) -0.0029(15)
C60 0.049(2) 0.0299(19) 0.046(2) 0.0011(16) -0.0018(17) -0.0050(16)
C61 0.053(2) 0.0328(19) 0.046(2) -0.0047(17) 0.0029(18) -0.0016(17)
C62 0.055(2) 0.0304(19) 0.050(2) 0.0036(17) -0.0027(19) 0.0042(17)
C63 0.055(2) 0.0325(19) 0.043(2) 0.0036(16) -0.0028(18) -0.0003(17)
C64 0.052(2) 0.0256(18) 0.049(2) 0.0022(16) 0.0039(18) 0.0014(16)
C65 0.059(3) 0.034(2) 0.047(2) 0.0004(17) -0.0033(19) -0.0015(18)
C66 0.063(3) 0.042(2) 0.053(3) -0.001(2) -0.005(2) -0.005(2)
C67 0.100(5) 0.087(4) 0.049(3) 0.012(3) -0.005(3) -0.038(4)
C68 0.062(3) 0.044(2) 0.055(3) -0.004(2) -0.006(2) 0.016(2)
C69 0.090(4) 0.044(3) 0.078(4) 0.011(2) -0.008(3) 0.021(3)
C70 0.062(3) 0.068(4) 0.094(4) -0.020(3) -0.019(3) 0.020(3)
C71 0.076(3) 0.036(2) 0.049(2) -0.0008(18) 0.006(2) 0.013(2)
C72 0.076(4) 0.060(3) 0.073(3) 0.005(3) 0.025(3) 0.009(3)
C73 0.102(5) 0.064(3) 0.061(3) -0.017(3) 0.005(3) 0.013(3)
C74 0.064(5) 0.144(8) 0.180(10) 0.039(8) -0.012(5) -0.025(5)
C75 0.073(7) 0.123(11) 0.111(10) 0.053(9) 0.022(7) 0.016(7)
C75A 0.077(11) 0.062(10) 0.079(11) 0.025(9) 0.008(9) 0.012(9)
C76 0.056(6) 0.108(10) 0.083(7) -0.033(7) 0.019(5) -0.017(6)
C76A 0.13(3) 0.24(5) 0.10(3) 0.00(3) 0.01(2) -0.02(4)

loop_
_atom_type_symbol
_atom_type_description
_atom_type_scat_dispersion_real
_atom_type_scat_dispersion_imag
_atom_type_scat_source
C C 0.0181 0.0091 'International Tables Vol C Tables 4.2.6.8 and 6.1.1.4'
H H 0.0000 0.0000 'International Tables Vol C Tables 4.2.6.8 and 6.1.1.4'
La La -1.4094 9.0376 'International Tables Vol C Tables 4.2.6.8 and 6.1.1.4'
S S 0.3331 0.5567 'International Tables Vol C Tables 4.2.6.8 and 6.1.1.4'

loop_
_geom_angle_atom_site_label_1
_geom_angle_atom_site_label_2
_geom_angle_atom_site_label_3
_geom_angle
_geom_angle_site_symmetry_1
_geom_angle_site_symmetry_3
_geom_angle_publ_flag
S1 La1 C8 60.41(10) . . ?
S1 La1 C9 75.20(10) . . ?
S1 La1 C10 101.56(10) . . ?
S1 La1 C11 115.36(10) . . ?
S1 La1 C44 108.09(10) . . ?
S1 La1 C45 113.12(10) . . ?
S1 La1 C46 92.30(11) . . ?
S1 La1 C49 83.18(10) . . ?
S2 La1 S1 133.63(13) . . ?
S2 La1 C8 107.86(12) . . ?
S2 La1 C9 81.92(12) . . ?
S2 La1 C10 63.76(12) . . ?
S2 La1 C11 71.64(13) . . ?
S2 La1 C44 61.97(12) . . ?
S2 La1 C45 78.22(13) . . ?
S2 La1 C46 104.13(13) . . ?
S2 La1 C49 73.73(12) . . ?
C1 La1 S1 115.75(17) . . ?
C1 La1 S2 110.61(19) . . ?
C1 La1 C8 105.89(17) . . ?
C1 La1 C9 121.46(18) . . ?
C1 La1 C10 107.94(19) . . ?
C1 La1 C11 81.70(19) . . ?
C1 La1 C44 99.56(18) . . ?
C1 La1 C45 74.25(18) . . ?
C1 La1 C46 68.07(18) . . ?
C1 La1 C49 119.05(18) . . ?
C8 La1 C45 173.10(11) . . ?
C8 La1 C49 131.49(11) . . ?
C9 La1 C8 26.46(10) . . ?
C9 La1 C44 133.27(11) . . ?
C9 La1 C45 158.36(12) . . ?
C9 La1 C46 166.62(11) . . ?
C9 La1 C49 119.33(11) . . ?
C10 La1 C8 46.42(10) . . ?
C10 La1 C9 26.41(10) . . ?
C10 La1 C44 124.80(11) . . ?
C10 La1 C45 140.36(11) . . ?
C10 La1 C46 165.75(12) . . ?
C10 La1 C49 124.96(11) . . ?
C11 La1 C8 54.97(10) . . ?
C11 La1 C9 47.08(11) . . ?
C11 La1 C10 26.27(12) . . ?
C11 La1 C44 130.89(11) . . ?
C11 La1 C45 131.36(11) . . ?
C11 La1 C46 146.02(12) . . ?
C11 La1 C49 144.29(12) . . ?
C44 La1 C8 154.55(11) . . ?
C44 La1 C45 26.25(12) . . ?
C44 La1 C46 45.82(11) . . ?
C44 La1 C49 26.27(11) . . ?
C46 La1 C8 147.30(11) . . ?
C46 La1 C45 26.14(11) . . ?
C46 La1 C49 53.03(12) . . ?
C49 La1 C45 46.22(12) . . ?
S1A La1A S2A 135.4(3) . . ?
S1A La1A C8 66.64(17) . . ?
S1A La1A C9 80.16(19) . . ?
S1A La1A C10 107.44(19) . . ?
S1A La1A C12A 107.7(6) . . ?
S1A La1A C13A 79.1(7) . . ?
S1A La1A C44 111.00(17) . . ?
S1A La1A C48 64.54(17) . . ?
S1A La1A C49 84.97(16) . . ?
S2A La1A C8 110.3(3) . . ?
S2A La1A C9 83.9(3) . . ?
S2A La1A C10 64.5(3) . . ?
S2A La1A C12A 96.6(7) . . ?
S2A La1A C13A 119.0(7) . . ?
S2A La1A C44 63.9(3) . . ?
S2A La1A C48 104.2(3) . . ?
S2A La1A C49 76.6(3) . . ?
C9 La1A C8 27.46(10) . . ?
C9 La1A C10 27.28(11) . . ?
C9 La1A C13A 48.8(7) . . ?
C9 La1A C44 144.05(13) . . ?
C9 La1A C48 137.28(13) . . ?
C10 La1A C8 47.39(11) . . ?
C10 La1A C44 128.34(13) . . ?
C12A La1A C8 47.3(5) . . ?
C12A La1A C9 55.7(6) . . ?
C12A La1A C10 46.3(6) . . ?
C12A La1A C13A 28.7(9) . . ?
C12A La1A C44 139.1(5) . . ?
C12A La1A C48 156.1(6) . . ?
C12A La1A C49 166.4(5) . . ?
C13A La1A C8 26.6(8) . . ?
C13A La1A C10 56.4(7) . . ?
C13A La1A C44 163.1(8) . . ?
C44 La1A C8 169.97(13) . . ?
C48 La1A C8 131.18(13) . . ?
C48 La1A C10 156.00(13) . . ?
C48 La1A C13A 136.2(6) . . ?
C48 La1A C44 47.65(11) . . ?
C49 La1A C8 146.04(13) . . ?
C49 La1A C9 133.59(13) . . ?
C49 La1A C10 135.44(13) . . ?
C49 La1A C13A 163.1(6) . . ?
C49 La1A C44 27.36(11) . . ?
C49 La1A C48 27.64(10) . . ?
C2 S1 La1 120.35(19) . . ?
C2 S1A La1A 110.2(3) . . ?
C38 S2 La1 117.6(3) . . ?
C38 S2A La1A 114.7(6) . . ?
La1 C1 H1A 109.5 . . ?
La1 C1 H1B 109.5 . . ?
La1 C1 H1C 109.5 . . ?
H1A C1 H1B 109.5 . . ?
H1A C1 H1C 109.5 . . ?
H1B C1 H1C 109.5 . . ?
C3 C2 S1 119.6(3) . . ?
C3 C2 S1A 125.4(4) . . ?
C3 C2 C7 119.5(3) . . ?
C7 C2 S1 120.6(3) . . ?
C7 C2 S1A 113.9(4) . . ?
C2 C3 C8 119.7(3) . . ?
C4 C3 C2 120.6(3) . . ?
C4 C3 C8 119.7(3) . . ?
C3 C4 H4 120.0 . . ?
C5 C4 C3 120.0(4) . . ?
C5 C4 H4 120.0 . . ?
C4 C5 H5 120.2 . . ?
C6 C5 C4 119.6(4) . . ?
C6 C5 H5 120.2 . . ?
C5 C6 H6 119.1 . . ?
C5 C6 C7 121.8(4) . . ?
C7 C6 H6 119.1 . . ?
C2 C7 C23 121.0(3) . . ?
C6 C7 C2 118.5(3) . . ?
C6 C7 C23 120.5(3) . . ?
C3 C8 La1 119.9(2) . . ?
C3 C8 La1A 115.6(2) . . ?
C9 C8 La1 75.6(2) . . ?
C9 C8 La1A 71.7(2) . . ?
C9 C8 C3 121.5(3) . . ?
C9 C8 C13 117.1(9) . . ?
C13 C8 La1 81.0(7) . . ?
C13 C8 C3 120.9(9) . . ?
C13A C8 La1A 74.5(13) . . ?
C13A C8 C3 116.3(15) . . ?
C13A C8 C9 121.1(16) . . ?
C8 C9 La1 77.9(2) . . ?
C8 C9 La1A 80.8(2) . . ?
C8 C9 C14 121.2(7) . . ?
C8 C9 C14A 116.2(10) . . ?
C10 C9 La1 75.7(2) . . ?
C10 C9 La1A 80.1(2) . . ?
C10 C9 C8 119.1(4) . . ?
C10 C9 C14 119.7(7) . . ?
C10 C9 C14A 122.2(11) . . ?
C14 C9 La1 116.9(4) . . ?
C14A C9 La1A 124.9(7) . . ?
La1 C10 H10 117.6 . . ?
C9 C10 La1 77.9(2) . . ?
C9 C10 La1A 72.7(2) . . ?
C9 C10 H10 118.6 . . ?
C11 C10 La1 76.5(2) . . ?
C11 C10 La1A 84.6(3) . . ?
C11 C10 C9 122.7(4) . . ?
C11 C10 H10 118.6 . . ?
C10 C11 La1 77.2(2) . . ?
C10 C11 C12 118.4(6) . . ?
C10 C11 C12A 112.8(11) . . ?
C10 C11 C17 121.3(4) . . ?
C12 C11 La1 81.3(4) . . ?
C12 C11 C17 120.0(6) . . ?
C12A C11 C17 123.4(12) . . ?
C17 C11 La1 116.4(3) . . ?
C11 C12 H12 120.1 . . ?
C13 C12 C11 119.7(12) . . ?
C13 C12 H12 120.1 . . ?
La1A C12A H12A 116.3 . . ?
C11 C12A La1A 89.8(9) . . ?
C11 C12A H12A 116.3 . . ?
C11 C12A C13A 125(3) . . ?
C13A C12A La1A 79.4(14) . . ?
C13A C12A H12A 116.3 . . ?
C8 C13 C20 118.5(14) . . ?
C12 C13 C8 122.2(16) . . ?
C12 C13 C20 119.3(15) . . ?
C8 C13A La1A 78.9(14) . . ?
C8 C13A C12A 114(3) . . ?
C8 C13A C20A 125(3) . . ?
C12A C13A La1A 71.9(14) . . ?
C12A C13A C20A 121(3) . . ?
C20A C13A La1A 115.9(15) . . ?
C9 C14 H14 108.5 . . ?
C9 C14 C15 106.6(9) . . ?
C9 C14 C16A 116.5(10) . . ?
C15 C14 H14 108.5 . . ?
C16A C14 H14 108.5 . . ?
C16A C14 C15 108.0(11) . . ?
C9 C14A H14A 108.0 . . ?
C9 C14A C15A 110.5(16) . . ?
C15A C14A H14A 108.0 . . ?
C57A C14A C9 112.6(17) . . ?
C57A C14A H14A 108.0 . . ?
C57A C14A C15A 109.6(18) . . ?
C14 C15 H15A 109.5 . . ?
C14 C15 H15B 109.5 . . ?
C14 C15 H15C 109.5 . . ?
H15A C15 H15B 109.5 . . ?
H15A C15 H15C 109.5 . . ?
H15B C15 H15C 109.5 . . ?
C14A C15A H15D 109.5 . . ?
C14A C15A H15E 109.5 . . ?
C14A C15A H15F 109.5 . . ?
H15D C15A H15E 109.5 . . ?
H15D C15A H15F 109.5 . . ?
H15E C15A H15F 109.5 . . ?
C14 C16A H16A 109.5 . . ?
C14 C16A H16B 109.5 . . ?
C14 C16A H16C 109.5 . . ?
H16A C16A H16B 109.5 . . ?
H16A C16A H16C 109.5 . . ?
H16B C16A H16C 109.5 . . ?
C11 C17 H17 107.0 . . ?
C18 C17 C11 112.0(5) . . ?
C18 C17 H17 107.0 . . ?
C19 C17 C11 113.5(5) . . ?
C19 C17 H17 107.0 . . ?
C19 C17 C18 110.0(5) . . ?
C17 C18 H18A 109.5 . . ?
C17 C18 H18B 109.5 . . ?
C17 C18 H18C 109.5 . . ?
H18A C18 H18B 109.5 . . ?
H18A C18 H18C 109.5 . . ?
H18B C18 H18C 109.5 . . ?
C17 C19 H19A 109.5 . . ?
C17 C19 H19B 109.5 . . ?
C17 C19 H19C 109.5 . . ?
H19A C19 H19B 109.5 . . ?
H19A C19 H19C 109.5 . . ?
H19B C19 H19C 109.5 . . ?
C13 C20 H20 106.5 . . ?
C21 C20 C13 111.8(8) . . ?
C21 C20 H20 106.5 . . ?
C22 C20 C13 114.0(8) . . ?
C22 C20 H20 106.5 . . ?
C22 C20 C21 111.1(6) . . ?
C13A C20A H20A 109.4 . . ?
C21A C20A C13A 104(2) . . ?
C21A C20A H20A 109.4 . . ?
C22A C20A C13A 111.2(17) . . ?
C22A C20A H20A 109.4 . . ?
C22A C20A C21A 113.0(17) . . ?
C20 C21 H21A 109.5 . . ?
C20 C21 H21B 109.5 . . ?
C20 C21 H21C 109.5 . . ?
H21A C21 H21B 109.5 . . ?
H21A C21 H21C 109.5 . . ?
H21B C21 H21C 109.5 . . ?
C20A C21A H21D 109.5 . . ?
C20A C21A H21E 109.5 . . ?
C20A C21A H21F 109.5 . . ?
H21D C21A H21E 109.5 . . ?
H21D C21A H21F 109.5 . . ?
H21E C21A H21F 109.5 . . ?
C20 C22 H22A 109.5 . . ?
C20 C22 H22B 109.5 . . ?
C20 C22 H22C 109.5 . . ?
H22A C22 H22B 109.5 . . ?
H22A C22 H22C 109.5 . . ?
H22B C22 H22C 109.5 . . ?
C20A C22A H22D 109.5 . . ?
C20A C22A H22E 109.5 . . ?
C20A C22A H22F 109.5 . . ?
H22D C22A H22E 109.5 . . ?
H22D C22A H22F 109.5 . . ?
H22E C22A H22F 109.5 . . ?
C24 C23 C7 120.4(4) . . ?
C28 C23 C7 120.8(4) . . ?
C28 C23 C24 118.8(4) . . ?
C23 C24 C25 119.7(4) . . ?
C23 C24 C29 120.1(4) . . ?
C25 C24 C29 120.1(4) . . ?
C24 C25 H25 119.2 . . ?
C26 C25 C24 121.5(4) . . ?
C26 C25 H25 119.2 . . ?
C25 C26 C27 118.7(4) . . ?
C25 C26 C32 119.8(4) . . ?
C27 C26 C32 121.5(5) . . ?
C26 C27 H27 118.9 . . ?
C26 C27 C28 122.3(4) . . ?
C28 C27 H27 118.9 . . ?
C23 C28 C35 121.4(4) . . ?
C27 C28 C23 118.9(4) . . ?
C27 C28 C35 119.6(4) . . ?
C24 C29 H29 107.6 . . ?
C24 C29 C31 114.3(4) . . ?
C30 C29 C24 109.7(4) . . ?
C30 C29 H29 107.6 . . ?
C30 C29 C31 109.8(4) . . ?
C31 C29 H29 107.6 . . ?
C29 C30 H30A 109.5 . . ?
C29 C30 H30B 109.5 . . ?
C29 C30 H30C 109.5 . . ?
H30A C30 H30B 109.5 . . ?
H30A C30 H30C 109.5 . . ?
H30B C30 H30C 109.5 . . ?
C29 C31 H31A 109.5 . . ?
C29 C31 H31B 109.5 . . ?
C29 C31 H31C 109.5 . . ?
H31A C31 H31B 109.5 . . ?
H31A C31 H31C 109.5 . . ?
H31B C31 H31C 109.5 . . ?
C26 C32 H32 107.6 . . ?
C33 C32 C26 110.8(5) . . ?
C33 C32 H32 107.6 . . ?
C34 C32 C26 112.2(4) . . ?
C34 C32 H32 107.6 . . ?
C34 C32 C33 110.8(5) . . ?
C32 C33 H33A 109.5 . . ?
C32 C33 H33B 109.5 . . ?
C32 C33 H33C 109.5 . . ?
H33A C33 H33B 109.5 . . ?
H33A C33 H33C 109.5 . . ?
H33B C33 H33C 109.5 . . ?
C32 C34 H34A 109.5 . . ?
C32 C34 H34B 109.5 . . ?
C32 C34 H34C 109.5 . . ?
H34A C34 H34B 109.5 . . ?
H34A C34 H34C 109.5 . . ?
H34B C34 H34C 109.5 . . ?
C28 C35 H35 107.5 . . ?
C28 C35 C36 111.6(4) . . ?
C36 C35 H35 107.5 . . ?
C37 C35 C28 111.3(4) . . ?
C37 C35 H35 107.5 . . ?
C37 C35 C36 111.3(5) . . ?
C35 C36 H36A 109.5 . . ?
C35 C36 H36B 109.5 . . ?
C35 C36 H36C 109.5 . . ?
H36A C36 H36B 109.5 . . ?
H36A C36 H36C 109.5 . . ?
H36B C36 H36C 109.5 . . ?
C35 C37 H37A 109.5 . . ?
C35 C37 H37B 109.5 . . ?
C35 C37 H37C 109.5 . . ?
H37A C37 H37B 109.5 . . ?
H37A C37 H37C 109.5 . . ?
H37B C37 H37C 109.5 . . ?
C39 C38 S2 121.2(4) . . ?
C39 C38 S2A 122.6(5) . . ?
C39 C38 C43 119.1(4) . . ?
C43 C38 S2 119.6(4) . . ?
C43 C38 S2A 118.0(5) . . ?
C38 C39 C44 120.2(3) . . ?
C40 C39 C38 120.7(4) . . ?
C40 C39 C44 119.1(4) . . ?
C39 C40 H40 119.7 . . ?
C41 C40 C39 120.6(4) . . ?
C41 C40 H40 119.7 . . ?
C40 C41 H41 120.4 . . ?
C40 C41 C42 119.2(4) . . ?
C42 C41 H41 120.4 . . ?
C41 C42 H42 119.3 . . ?
C43 C42 C41 121.4(4) . . ?
C43 C42 H42 119.3 . . ?
C38 C43 C59 120.5(3) . . ?
C42 C43 C38 118.9(4) . . ?
C42 C43 C59 120.6(3) . . ?
C39 C44 La1 118.4(2) . . ?
C39 C44 La1A 117.8(2) . . ?
C45 C44 La1 77.9(3) . . ?
C45 C44 La1A 85.2(3) . . ?
C45 C44 C39 119.7(4) . . ?
C45 C44 C49 120.3(3) . . ?
C49 C44 La1 77.8(2) . . ?
C49 C44 La1A 70.9(2) . . ?
C49 C44 C39 119.9(4) . . ?
C44 C45 La1 75.9(3) . . ?
C44 C45 C50 121.9(6) . . ?
C44 C45 C50A 121.6(10) . . ?
C46 C45 La1 76.8(3) . . ?
C46 C45 C44 117.9(4) . . ?
C46 C45 C50 119.4(6) . . ?
C46 C45 C50A 118.4(11) . . ?
C50 C45 La1 125.7(5) . . ?
La1 C46 H46 114.1 . . ?
C45 C46 La1 77.1(3) . . ?
C45 C46 H46 118.4 . . ?
C47 C46 La1 80.5(3) . . ?
C47 C46 C45 123.2(4) . . ?
C47 C46 H46 118.4 . . ?
C46 C47 C48 117.4(3) . . ?
C46 C47 C53 123.2(4) . . ?
C48 C47 C53 119.4(4) . . ?
La1A C48 H48 111.6 . . ?
C47 C48 La1A 85.8(2) . . ?
C47 C48 H48 119.0 . . ?
C47 C48 C49 122.0(4) . . ?
C49 C48 La1A 73.6(2) . . ?
C49 C48 H48 119.0 . . ?
C44 C49 La1 75.9(2) . . ?
C44 C49 La1A 81.7(2) . . ?
C44 C49 C56 120.5(4) . . ?
C48 C49 La1 78.5(2) . . ?
C48 C49 La1A 78.8(2) . . ?
C48 C49 C44 119.2(4) . . ?
C48 C49 C56 120.3(4) . . ?
C56 C49 La1 118.3(3) . . ?
C56 C49 La1A 111.8(3) . . ?
C45 C50 H50 91.9 . . ?
C51 C50 C45 113.4(7) . . ?
C51 C50 H50 91.9 . . ?
C52 C50 C45 118.7(9) . . ?
C52 C50 H50 91.9 . . ?
C52 C50 C51 127.6(9) . . ?
C45 C50A H50A 110.0 . . ?
C45 C50A C51A 121.8(17) . . ?
C45 C50A C52A 109.1(14) . . ?
C51A C50A H50A 110.0 . . ?
C51A C50A C52A 94.6(16) . . ?
C52A C50A H50A 110.0 . . ?
C50 C51 H51A 109.5 . . ?
C50 C51 H51B 109.5 . . ?
C50 C51 H51C 109.5 . . ?
H51A C51 H51B 109.5 . . ?
H51A C51 H51C 109.5 . . ?
H51B C51 H51C 109.5 . . ?
C50A C51A H51D 109.5 . . ?
C50A C51A H51E 109.5 . . ?
C50A C51A H51F 109.5 . . ?
H51D C51A H51E 109.5 . . ?
H51D C51A H51F 109.5 . . ?
H51E C51A H51F 109.5 . . ?
C50 C52 H52A 109.5 . . ?
C50 C52 H52B 109.5 . . ?
C50 C52 H52C 109.5 . . ?
H52A C52 H52B 109.5 . . ?
H52A C52 H52C 109.5 . . ?
H52B C52 H52C 109.5 . . ?
C50A C52A H52D 109.5 . . ?
C50A C52A H52E 109.5 . . ?
C50A C52A H52F 109.5 . . ?
H52D C52A H52E 109.5 . . ?
H52D C52A H52F 109.5 . . ?
H52E C52A H52F 109.5 . . ?
C47 C53 H53 107.7 . . ?
C47 C53 H53A 102.0 . . ?
C47 C53 C54 109.9(4) . . ?
C47 C53 C55 113.8(4) . . ?
C54 C53 H53 107.7 . . ?
C54 C53 C55 109.8(4) . . ?
C54A C53 C47 119.4(13) . . ?
C54A C53 H53A 102.0 . . ?
C55 C53 H53 107.7 . . ?
C55A C53 C47 113.9(17) . . ?
C55A C53 H53A 102.0 . . ?
C55A C53 C54A 114(2) . . ?
C53 C54 H54A 109.5 . . ?
C53 C54 H54B 109.5 . . ?
C53 C54 H54C 109.5 . . ?
H54A C54 H54B 109.5 . . ?
H54A C54 H54C 109.5 . . ?
H54B C54 H54C 109.5 . . ?
C53 C54A H54D 109.5 . . ?
C53 C54A H54E 109.5 . . ?
C53 C54A H54F 109.5 . . ?
H54D C54A H54E 109.5 . . ?
H54D C54A H54F 109.5 . . ?
H54E C54A H54F 109.5 . . ?
C53 C55 H55A 109.5 . . ?
C53 C55 H55B 109.5 . . ?
C53 C55 H55C 109.5 . . ?
H55A C55 H55B 109.5 . . ?
H55A C55 H55C 109.5 . . ?
H55B C55 H55C 109.5 . . ?
C53 C55A H55D 109.5 . . ?
C53 C55A H55E 109.5 . . ?
C53 C55A H55F 109.5 . . ?
H55D C55A H55E 109.5 . . ?
H55D C55A H55F 109.5 . . ?
H55E C55A H55F 109.5 . . ?
C49 C56 H56 107.7 . . ?
C49 C56 C57 108.9(5) . . ?
C57 C56 H56 107.7 . . ?
C58 C56 C49 113.6(4) . . ?
C58 C56 H56 107.7 . . ?
C58 C56 C57 111.0(5) . . ?
C56 C57 H57A 109.5 . . ?
C56 C57 H57B 109.5 . . ?
C56 C57 H57C 109.5 . . ?
H57A C57 H57B 109.5 . . ?
H57A C57 H57C 109.5 . . ?
H57B C57 H57C 109.5 . . ?
C14A C57A H57D 109.5 . . ?
C14A C57A H57E 109.5 . . ?
C14A C57A H57F 109.5 . . ?
H57D C57A H57E 109.5 . . ?
H57D C57A H57F 109.5 . . ?
H57E C57A H57F 109.5 . . ?
C56 C58 H58A 109.5 . . ?
C56 C58 H58B 109.5 . . ?
C56 C58 H58C 109.5 . . ?
H58A C58 H58B 109.5 . . ?
H58A C58 H58C 109.5 . . ?
H58B C58 H58C 109.5 . . ?
C60 C59 C43 119.2(4) . . ?
C64 C59 C43 120.8(4) . . ?
C64 C59 C60 120.0(4) . . ?
C59 C60 C65 121.8(4) . . ?
C61 C60 C59 118.8(4) . . ?
C61 C60 C65 119.3(4) . . ?
C60 C61 H61 118.8 . . ?
C62 C61 C60 122.4(4) . . ?
C62 C61 H61 118.8 . . ?
C61 C62 C63 117.8(4) . . ?
C61 C62 C68 121.6(4) . . ?
C63 C62 C68 120.6(4) . . ?
C62 C63 H63 118.9 . . ?
C62 C63 C64 122.2(4) . . ?
C64 C63 H63 118.9 . . ?
C59 C64 C71 121.0(4) . . ?
C63 C64 C59 118.7(4) . . ?
C63 C64 C71 120.2(4) . . ?
C60 C65 H65 108.1 . . ?
C60 C65 C66 111.7(3) . . ?
C60 C65 C67 111.1(4) . . ?
C66 C65 H65 108.1 . . ?
C66 C65 C67 109.7(4) . . ?
C67 C65 H65 108.1 . . ?
C65 C66 H66A 109.5 . . ?
C65 C66 H66B 109.5 . . ?
C65 C66 H66C 109.5 . . ?
H66A C66 H66B 109.5 . . ?
H66A C66 H66C 109.5 . . ?
H66B C66 H66C 109.5 . . ?
C65 C67 H67A 109.5 . . ?
C65 C67 H67B 109.5 . . ?
C65 C67 H67C 109.5 . . ?
H67A C67 H67B 109.5 . . ?
H67A C67 H67C 109.5 . . ?
H67B C67 H67C 109.5 . . ?
C62 C68 H68 106.9 . . ?
C62 C68 C70 111.0(4) . . ?
C69 C68 C62 112.1(4) . . ?
C69 C68 H68 106.9 . . ?
C69 C68 C70 112.5(5) . . ?
C70 C68 H68 106.9 . . ?
C68 C69 H69A 109.5 . . ?
C68 C69 H69B 109.5 . . ?
C68 C69 H69C 109.5 . . ?
H69A C69 H69B 109.5 . . ?
H69A C69 H69C 109.5 . . ?
H69B C69 H69C 109.5 . . ?
C68 C70 H70A 109.5 . . ?
C68 C70 H70B 109.5 . . ?
C68 C70 H70C 109.5 . . ?
H70A C70 H70B 109.5 . . ?
H70A C70 H70C 109.5 . . ?
H70B C70 H70C 109.5 . . ?
C64 C71 H71 107.9 . . ?
C64 C71 C72 109.6(4) . . ?
C64 C71 C73 112.8(4) . . ?
C72 C71 H71 107.9 . . ?
C73 C71 H71 107.9 . . ?
C73 C71 C72 110.5(5) . . ?
C71 C72 H72A 109.5 . . ?
C71 C72 H72B 109.5 . . ?
C71 C72 H72C 109.5 . . ?
H72A C72 H72B 109.5 . . ?
H72A C72 H72C 109.5 . . ?
H72B C72 H72C 109.5 . . ?
C71 C73 H73A 109.5 . . ?
C71 C73 H73B 109.5 . . ?
C71 C73 H73C 109.5 . . ?
H73A C73 H73B 109.5 . . ?
H73A C73 H73C 109.5 . . ?
H73B C73 H73C 109.5 . . ?
H74A C74 H74B 109.5 . . ?
H74A C74 H74C 109.5 . . ?
H74B C74 H74C 109.5 . . ?
H74D C74 H74E 109.5 . . ?
H74D C74 H74F 109.5 . . ?
H74E C74 H74F 109.5 . . ?
C75 C74 H74A 109.5 . . ?
C75 C74 H74B 109.5 . . ?
C75 C74 H74C 109.5 . . ?
C75A C74 H74D 109.5 . . ?
C75A C74 H74E 109.5 . . ?
C75A C74 H74F 109.5 . . ?
C74 C75 H75A 109.4 . . ?
C74 C75 H75B 109.4 . . ?
H75A C75 H75B 108.0 . . ?
C76 C75 C74 111.0(12) . . ?
C76 C75 H75A 109.4 . . ?
C76 C75 H75B 109.4 . . ?
C74 C75A H75C 110.3 . . ?
C74 C75A H75D 110.3 . . ?
C74 C75A C76A 107.1(18) . . ?
H75C C75A H75D 108.6 . . ?
C76A C75A H75C 110.3 . . ?
C76A C75A H75D 110.3 . . ?
C75 C76 C76 123.4(14) . 2_756 ?
C75 C76 H76A 106.5 . . ?
C75 C76 H76B 106.5 . . ?
C76 C76 H76A 106.5 2_756 . ?
C76 C76 H76B 106.5 2_756 . ?
H76A C76 H76B 106.5 . . ?
C75A C76A H76C 104.5 . . ?
C75A C76A H76D 104.5 . . ?
C76A C76A C75A 131.0(16) 2_756 . ?
C76A C76A H76C 104.5 2_756 . ?
C76A C76A H76D 104.5 2_756 . ?
H76C C76A H76D 105.7 . . ?

loop_
_geom_bond_atom_site_label_1
_geom_bond_atom_site_label_2
_geom_bond_distance
_geom_bond_site_symmetry_2
_geom_bond_publ_flag
La1 S1 2.852(3) . ?
La1 S2 2.850(7) . ?
La1 C1 2.526(6) . ?
La1 C8 3.109(4) . ?
La1 C9 3.081(4) . ?
La1 C10 3.054(4) . ?
La1 C11 3.045(4) . ?
La1 C44 3.085(4) . ?
La1 C45 3.110(5) . ?
La1 C46 3.107(5) . ?
La1 C49 3.110(4) . ?
La1A S1A 2.813(7) . ?
La1A S2A 2.833(14) . ?
La1A C8 3.034(4) . ?
La1A C9 2.919(4) . ?
La1A C10 3.012(4) . ?
La1A C12A 2.880(18) . ?
La1A C13A 2.98(3) . ?
La1A C44 3.032(4) . ?
La1A C48 2.961(4) . ?
La1A C49 2.895(4) . ?
S1 C2 1.745(5) . ?
S1A C2 1.802(8) . ?
S2 C38 1.750(6) . ?
S2A C38 1.760(13) . ?
C1 H1A 0.9800 . ?
C1 H1B 0.9800 . ?
C1 H1C 0.9800 . ?
C2 C3 1.394(5) . ?
C2 C7 1.417(5) . ?
C3 C4 1.389(5) . ?
C3 C8 1.501(5) . ?
C4 H4 0.9500 . ?
C4 C5 1.388(6) . ?
C5 H5 0.9500 . ?
C5 C6 1.382(6) . ?
C6 H6 0.9500 . ?
C6 C7 1.386(5) . ?
C7 C23 1.492(5) . ?
C8 C9 1.417(5) . ?
C8 C13 1.43(2) . ?
C8 C13A 1.38(4) . ?
C9 C10 1.402(5) . ?
C9 C14 1.516(16) . ?
C9 C14A 1.54(3) . ?
C10 H10 0.9500 . ?
C10 C11 1.386(6) . ?
C11 C12 1.413(13) . ?
C11 C12A 1.40(3) . ?
C11 C17 1.531(6) . ?
C12 H12 0.9500 . ?
C12 C13 1.37(2) . ?
C12A H12A 1.0000 . ?
C12A C13A 1.46(5) . ?
C13 C20 1.53(2) . ?
C13A C20A 1.58(4) . ?
C14 H14 1.0000 . ?
C14 C15 1.534(15) . ?
C14 C16A 1.519(16) . ?
C14A H14A 1.0000 . ?
C14A C15A 1.56(2) . ?
C14A C57A 1.42(3) . ?
C15 H15A 0.9800 . ?
C15 H15B 0.9800 . ?
C15 H15C 0.9800 . ?
C15A H15D 0.9800 . ?
C15A H15E 0.9800 . ?
C15A H15F 0.9800 . ?
C16A H16A 0.9800 . ?
C16A H16B 0.9800 . ?
C16A H16C 0.9800 . ?
C17 H17 1.0000 . ?
C17 C18 1.499(9) . ?
C17 C19 1.483(9) . ?
C18 H18A 0.9800 . ?
C18 H18B 0.9800 . ?
C18 H18C 0.9800 . ?
C19 H19A 0.9800 . ?
C19 H19B 0.9800 . ?
C19 H19C 0.9800 . ?
C20 H20 1.0000 . ?
C20 C21 1.518(11) . ?
C20 C22 1.517(10) . ?
C20A H20A 1.0000 . ?
C20A C21A 1.53(3) . ?
C20A C22A 1.52(3) . ?
C21 H21A 0.9800 . ?
C21 H21B 0.9800 . ?
C21 H21C 0.9800 . ?
C21A H21D 0.9800 . ?
C21A H21E 0.9800 . ?
C21A H21F 0.9800 . ?
C22 H22A 0.9800 . ?
C22 H22B 0.9800 . ?
C22 H22C 0.9800 . ?
C22A H22D 0.9800 . ?
C22A H22E 0.9800 . ?
C22A H22F 0.9800 . ?
C23 C24 1.412(6) . ?
C23 C28 1.408(6) . ?
C24 C25 1.413(6) . ?
C24 C29 1.515(6) . ?
C25 H25 0.9500 . ?
C25 C26 1.358(7) . ?
C26 C27 1.393(7) . ?
C26 C32 1.529(6) . ?
C27 H27 0.9500 . ?
C27 C28 1.398(6) . ?
C28 C35 1.519(6) . ?
C29 H29 1.0000 . ?
C29 C30 1.512(7) . ?
C29 C31 1.522(7) . ?
C30 H30A 0.9800 . ?
C30 H30B 0.9800 . ?
C30 H30C 0.9800 . ?
C31 H31A 0.9800 . ?
C31 H31B 0.9800 . ?
C31 H31C 0.9800 . ?
C32 H32 1.0000 . ?
C32 C33 1.514(8) . ?
C32 C34 1.509(8) . ?
C33 H33A 0.9800 . ?
C33 H33B 0.9800 . ?
C33 H33C 0.9800 . ?
C34 H34A 0.9800 . ?
C34 H34B 0.9800 . ?
C34 H34C 0.9800 . ?
C35 H35 1.0000 . ?
C35 C36 1.521(7) . ?
C35 C37 1.508(7) . ?
C36 H36A 0.9800 . ?
C36 H36B 0.9800 . ?
C36 H36C 0.9800 . ?
C37 H37A 0.9800 . ?
C37 H37B 0.9800 . ?
C37 H37C 0.9800 . ?
C38 C39 1.391(6) . ?
C38 C43 1.418(5) . ?
C39 C40 1.388(6) . ?
C39 C44 1.503(5) . ?
C40 H40 0.9500 . ?
C40 C41 1.378(6) . ?
C41 H41 0.9500 . ?
C41 C42 1.393(6) . ?
C42 H42 0.9500 . ?
C42 C43 1.388(6) . ?
C43 C59 1.503(5) . ?
C44 C45 1.407(6) . ?
C44 C49 1.408(6) . ?
C45 C46 1.406(6) . ?
C45 C50 1.592(10) . ?
C45 C50A 1.43(2) . ?
C46 H46 0.9500 . ?
C46 C47 1.387(6) . ?
C47 C48 1.395(6) . ?
C47 C53 1.518(5) . ?
C48 H48 0.9500 . ?
C48 C49 1.400(5) . ?
C49 C56 1.524(6) . ?
C50 H50 1.0000 . ?
C50 C51 1.478(13) . ?
C50 C52 1.235(14) . ?
C50A H50A 1.0000 . ?
C50A C51A 1.54(3) . ?
C50A C52A 1.78(3) . ?
C51 H51A 0.9800 . ?
C51 H51B 0.9800 . ?
C51 H51C 0.9800 . ?
C51A H51D 0.9800 . ?
C51A H51E 0.9800 . ?
C51A H51F 0.9800 . ?
C52 H52A 0.9800 . ?
C52 H52B 0.9800 . ?
C52 H52C 0.9800 . ?
C52A H52D 0.9800 . ?
C52A H52E 0.9800 . ?
C52A H52F 0.9800 . ?
C53 H53 1.0000 . ?
C53 H53A 1.0000 . ?
C53 C54 1.530(7) . ?
C53 C54A 1.47(3) . ?
C53 C55 1.531(7) . ?
C53 C55A 1.45(5) . ?
C54 H54A 0.9800 . ?
C54 H54B 0.9800 . ?
C54 H54C 0.9800 . ?
C54A H54D 0.9800 . ?
C54A H54E 0.9800 . ?
C54A H54F 0.9800 . ?
C55 H55A 0.9800 . ?
C55 H55B 0.9800 . ?
C55 H55C 0.9800 . ?
C55A H55D 0.9800 . ?
C55A H55E 0.9800 . ?
C55A H55F 0.9800 . ?
C56 H56 1.0000 . ?
C56 C57 1.539(8) . ?
C56 C58 1.517(8) . ?
C57 H57A 0.9800 . ?
C57 H57B 0.9800 . ?
C57 H57C 0.9800 . ?
C57A H57D 0.9800 . ?
C57A H57E 0.9800 . ?
C57A H57F 0.9800 . ?
C58 H58A 0.9800 . ?
C58 H58B 0.9800 . ?
C58 H58C 0.9800 . ?
C59 C60 1.404(6) . ?
C59 C64 1.402(6) . ?
C60 C61 1.396(6) . ?
C60 C65 1.515(6) . ?
C61 H61 0.9500 . ?
C61 C62 1.378(6) . ?
C62 C63 1.394(6) . ?
C62 C68 1.515(6) . ?
C63 H63 0.9500 . ?
C63 C64 1.395(6) . ?
C64 C71 1.518(6) . ?
C65 H65 1.0000 . ?
C65 C66 1.519(6) . ?
C65 C67 1.548(7) . ?
C66 H66A 0.9800 . ?
C66 H66B 0.9800 . ?
C66 H66C 0.9800 . ?
C67 H67A 0.9800 . ?
C67 H67B 0.9800 . ?
C67 H67C 0.9800 . ?
C68 H68 1.0000 . ?
C68 C69 1.500(7) . ?
C68 C70 1.533(7) . ?
C69 H69A 0.9800 . ?
C69 H69B 0.9800 . ?
C69 H69C 0.9800 . ?
C70 H70A 0.9800 . ?
C70 H70B 0.9800 . ?
C70 H70C 0.9800 . ?
C71 H71 1.0000 . ?
C71 C72 1.540(7) . ?
C71 C73 1.524(8) . ?
C72 H72A 0.9800 . ?
C72 H72B 0.9800 . ?
C72 H72C 0.9800 . ?
C73 H73A 0.9800 . ?
C73 H73B 0.9800 . ?
C73 H73C 0.9800 . ?
C74 H74A 0.9800 . ?
C74 H74B 0.9800 . ?
C74 H74C 0.9800 . ?
C74 H74D 0.9800 . ?
C74 H74E 0.9800 . ?
C74 H74F 0.9800 . ?
C74 C75 1.528(18) . ?
C74 C75A 1.242(19) . ?
C75 H75A 0.9900 . ?
C75 H75B 0.9900 . ?
C75 C76 1.426(19) . ?
C75A H75C 0.9900 . ?
C75A H75D 0.9900 . ?
C75A C76A 2.02(4) . ?
C76 C76 1.43(3) 2_756 ?
C76 H76A 0.9900 . ?
C76 H76B 0.9900 . ?
C76A C76A 1.26(8) 2_756 ?
C76A H76C 0.9900 . ?
C76A H76D 0.9900 . ?

loop_
_geom_torsion_atom_site_label_1
_geom_torsion_atom_site_label_2
_geom_torsion_atom_site_label_3
_geom_torsion_atom_site_label_4
_geom_torsion
_geom_torsion_site_symmetry_1
_geom_torsion_site_symmetry_2
_geom_torsion_site_symmetry_3
_geom_torsion_site_symmetry_4
_geom_torsion_publ_flag
La1 S1 C2 C3 -0.1(4) . . . . ?
La1 S1 C2 C7 -174.8(3) . . . . ?
La1 S2 C38 C39 5.9(5) . . . . ?
La1 S2 C38 C43 -170.9(3) . . . . ?
La1 C8 C9 C10 -65.9(3) . . . . ?
La1 C8 C9 C14 114.3(5) . . . . ?
La1 C8 C13 C12 59.3(11) . . . . ?
La1 C8 C13 C20 -121.7(9) . . . . ?
La1 C9 C10 C11 -65.1(4) . . . . ?
La1 C9 C14 C15 -175.8(7) . . . . ?
La1 C9 C14 C16A -55.2(12) . . . . ?
La1 C10 C11 C12 -72.6(5) . . . . ?
La1 C10 C11 C17 113.3(4) . . . . ?
La1 C11 C12 C13 -66.9(9) . . . . ?
La1 C11 C17 C18 122.7(5) . . . . ?
La1 C11 C17 C19 -112.0(5) . . . . ?
La1 C44 C45 C46 66.4(4) . . . . ?
La1 C44 C45 C50 -123.5(6) . . . . ?
La1 C44 C49 C48 -68.0(3) . . . . ?
La1 C44 C49 C56 114.7(4) . . . . ?
La1 C45 C46 C47 69.3(4) . . . . ?
La1 C45 C50 C51 -26.5(12) . . . . ?
La1 C45 C50 C52 159.6(11) . . . . ?
La1 C46 C47 C48 64.1(3) . . . . ?
La1 C46 C47 C53 -118.3(4) . . . . ?
La1 C49 C56 C57 174.3(4) . . . . ?
La1 C49 C56 C58 -61.4(5) . . . . ?
La1A S1A C2 C3 18.8(5) . . . . ?
La1A S1A C2 C7 -173.8(3) . . . . ?
La1A S2A C38 C39 10.3(9) . . . . ?
La1A S2A C38 C43 -175.7(4) . . . . ?
La1A C8 C9 C10 -73.1(3) . . . . ?
La1A C8 C9 C14A 124.5(8) . . . . ?
La1A C8 C13A C12A 64.3(18) . . . . ?
La1A C8 C13A C20A -114(2) . . . . ?
La1A C9 C10 C11 -71.5(4) . . . . ?
La1A C9 C14A C15A 177.9(11) . . . . ?
La1A C9 C14A C57A -59(2) . . . . ?
La1A C10 C11 C12A -49.0(10) . . . . ?
La1A C10 C11 C17 113.6(4) . . . . ?
La1A C12A C13A C8 -68.6(17) . . . . ?
La1A C12A C13A C20A 110(2) . . . . ?
La1A C13A C20A C21A 143.7(17) . . . . ?
La1A C13A C20A C22A 22(2) . . . . ?
La1A C44 C45 C46 63.0(4) . . . . ?
La1A C44 C45 C50A -100.1(12) . . . . ?
La1A C44 C49 C48 -72.2(3) . . . . ?
La1A C44 C49 C56 110.5(4) . . . . ?
La1A C48 C49 C44 73.9(3) . . . . ?
La1A C48 C49 C56 -108.9(4) . . . . ?
La1A C49 C56 C57 177.8(4) . . . . ?
La1A C49 C56 C58 -57.9(5) . . . . ?
S1 C2 C3 C4 -177.6(3) . . . . ?
S1 C2 C3 C8 -0.3(5) . . . . ?
S1 C2 C7 C6 177.3(3) . . . . ?
S1 C2 C7 C23 0.5(5) . . . . ?
S1A C2 C3 C4 164.0(4) . . . . ?
S1A C2 C3 C8 -18.7(6) . . . . ?
S1A C2 C7 C6 -165.7(4) . . . . ?
S1A C2 C7 C23 17.5(5) . . . . ?
S2 C38 C39 C40 -179.1(4) . . . . ?
S2 C38 C39 C44 0.4(6) . . . . ?
S2 C38 C43 C42 179.9(4) . . . . ?
S2 C38 C43 C59 3.2(6) . . . . ?
S2A C38 C39 C40 171.6(6) . . . . ?
S2A C38 C39 C44 -8.9(8) . . . . ?
S2A C38 C43 C42 -171.1(6) . . . . ?
S2A C38 C43 C59 12.2(7) . . . . ?
C2 C3 C4 C5 0.9(6) . . . . ?
C2 C3 C8 La1 0.6(4) . . . . ?
C2 C3 C8 La1A 8.1(4) . . . . ?
C2 C3 C8 C9 91.6(4) . . . . ?
C2 C3 C8 C13 -97.1(7) . . . . ?
C2 C3 C8 C13A -76.5(13) . . . . ?
C2 C7 C23 C24 82.7(5) . . . . ?
C2 C7 C23 C28 -96.6(5) . . . . ?
C3 C2 C7 C6 2.6(5) . . . . ?
C3 C2 C7 C23 -174.2(3) . . . . ?
C3 C4 C5 C6 1.3(7) . . . . ?
C3 C8 C9 La1 -116.6(3) . . . . ?
C3 C8 C9 La1A -109.3(3) . . . . ?
C3 C8 C9 C10 177.5(3) . . . . ?
C3 C8 C9 C14 -2.3(7) . . . . ?
C3 C8 C9 C14A 15.1(9) . . . . ?
C3 C8 C13 C12 178.9(8) . . . . ?
C3 C8 C13 C20 -2.1(13) . . . . ?
C3 C8 C13A La1A 111.3(7) . . . . ?
C3 C8 C13A C12A 175.6(14) . . . . ?
C3 C8 C13A C20A -3(3) . . . . ?
C4 C3 C8 La1 177.9(3) . . . . ?
C4 C3 C8 La1A -174.6(3) . . . . ?
C4 C3 C8 C9 -91.1(5) . . . . ?
C4 C3 C8 C13 80.2(8) . . . . ?
C4 C3 C8 C13A 100.8(13) . . . . ?
C4 C5 C6 C7 -1.5(7) . . . . ?
C5 C6 C7 C2 -0.5(6) . . . . ?
C5 C6 C7 C23 176.3(4) . . . . ?
C6 C7 C23 C24 -94.1(5) . . . . ?
C6 C7 C23 C28 86.6(5) . . . . ?
C7 C2 C3 C4 -2.8(6) . . . . ?
C7 C2 C3 C8 174.4(3) . . . . ?
C7 C23 C24 C25 -179.3(4) . . . . ?
C7 C23 C24 C29 3.8(6) . . . . ?
C7 C23 C28 C27 178.7(4) . . . . ?
C7 C23 C28 C35 -1.3(6) . . . . ?
C8 C3 C4 C5 -176.4(4) . . . . ?
C8 C9 C10 La1 67.1(3) . . . . ?
C8 C9 C10 La1A 73.6(3) . . . . ?
C8 C9 C10 C11 2.1(6) . . . . ?
C8 C9 C14 C15 92.3(10) . . . . ?
C8 C9 C14 C16A -147.1(9) . . . . ?
C8 C9 C14A C15A 80.7(17) . . . . ?
C8 C9 C14A C57A -156.4(13) . . . . ?
C8 C13 C20 C21 -131.9(8) . . . . ?
C8 C13 C20 C22 101.1(12) . . . . ?
C8 C13A C20A C21A -122(2) . . . . ?
C8 C13A C20A C22A 116(2) . . . . ?
C9 C8 C13 C12 -9.4(14) . . . . ?
C9 C8 C13 C20 169.6(7) . . . . ?
C9 C8 C13A La1A -56.8(8) . . . . ?
C9 C8 C13A C12A 8(2) . . . . ?
C9 C8 C13A C20A -170.9(17) . . . . ?
C9 C10 C11 La1 65.7(4) . . . . ?
C9 C10 C11 C12 -6.8(7) . . . . ?
C9 C10 C11 C12A 16.4(11) . . . . ?
C9 C10 C11 C17 179.0(4) . . . . ?
C10 C9 C14 C15 -87.4(10) . . . . ?
C10 C9 C14 C16A 33.1(12) . . . . ?
C10 C9 C14A C15A -81.1(17) . . . . ?
C10 C9 C14A C57A 41.8(18) . . . . ?
C10 C11 C12 C13 3.3(11) . . . . ?
C10 C11 C12A La1A 51.8(9) . . . . ?
C10 C11 C12A C13A -25(2) . . . . ?
C10 C11 C17 C18 32.0(7) . . . . ?
C10 C11 C17 C19 157.3(5) . . . . ?
C11 C12 C13 C8 4.8(16) . . . . ?
C11 C12 C13 C20 -174.2(8) . . . . ?
C11 C12A C13A La1A 82.0(16) . . . . ?
C11 C12A C13A C8 13(3) . . . . ?
C11 C12A C13A C20A -168.1(17) . . . . ?
C12 C11 C17 C18 -142.1(7) . . . . ?
C12 C11 C17 C19 -16.8(8) . . . . ?
C12 C13 C20 C21 47.1(14) . . . . ?
C12 C13 C20 C22 -79.9(12) . . . . ?
C12A C11 C17 C18 -167.2(10) . . . . ?
C12A C11 C17 C19 -42.0(11) . . . . ?
C12A C13A C20A C21A 60(3) . . . . ?
C12A C13A C20A C22A -62(3) . . . . ?
C13 C8 C9 La1 71.8(7) . . . . ?
C13 C8 C9 C10 5.9(8) . . . . ?
C13 C8 C9 C14 -173.9(8) . . . . ?
C13A C8 C9 La1A 58.2(12) . . . . ?
C13A C8 C9 C10 -15.0(13) . . . . ?
C13A C8 C9 C14A -177.4(14) . . . . ?
C14 C9 C10 La1 -113.1(5) . . . . ?
C14 C9 C10 C11 -178.2(6) . . . . ?
C14A C9 C10 La1A -125.1(9) . . . . ?
C14A C9 C10 C11 163.3(9) . . . . ?
C17 C11 C12 C13 177.6(8) . . . . ?
C17 C11 C12A La1A -110.4(7) . . . . ?
C17 C11 C12A C13A 172.8(16) . . . . ?
C23 C24 C25 C26 1.5(7) . . . . ?
C23 C24 C29 C30 94.3(5) . . . . ?
C23 C24 C29 C31 -141.8(4) . . . . ?
C23 C28 C35 C36 -113.5(5) . . . . ?
C23 C28 C35 C37 121.6(5) . . . . ?
C24 C23 C28 C27 -0.6(6) . . . . ?
C24 C23 C28 C35 179.4(4) . . . . ?
C24 C25 C26 C27 -2.4(7) . . . . ?
C24 C25 C26 C32 177.3(4) . . . . ?
C25 C24 C29 C30 -82.6(5) . . . . ?
C25 C24 C29 C31 41.2(6) . . . . ?
C25 C26 C27 C28 1.8(7) . . . . ?
C25 C26 C32 C33 116.3(6) . . . . ?
C25 C26 C32 C34 -119.3(6) . . . . ?
C26 C27 C28 C23 -0.3(7) . . . . ?
C26 C27 C28 C35 179.7(4) . . . . ?
C27 C26 C32 C33 -64.1(6) . . . . ?
C27 C26 C32 C34 60.3(7) . . . . ?
C27 C28 C35 C36 66.6(6) . . . . ?
C27 C28 C35 C37 -58.4(6) . . . . ?
C28 C23 C24 C25 0.0(6) . . . . ?
C28 C23 C24 C29 -176.9(4) . . . . ?
C29 C24 C25 C26 178.4(4) . . . . ?
C32 C26 C27 C28 -177.9(5) . . . . ?
C38 C39 C40 C41 0.1(8) . . . . ?
C38 C39 C44 La1 -6.1(5) . . . . ?
C38 C39 C44 La1A 3.0(5) . . . . ?
C38 C39 C44 C45 -98.0(5) . . . . ?
C38 C39 C44 C49 85.9(5) . . . . ?
C38 C43 C59 C60 90.4(5) . . . . ?
C38 C43 C59 C64 -88.1(5) . . . . ?
C39 C38 C43 C42 3.1(6) . . . . ?
C39 C38 C43 C59 -173.6(4) . . . . ?
C39 C40 C41 C42 1.2(9) . . . . ?
C39 C44 C45 La1 116.0(3) . . . . ?
C39 C44 C45 C46 -177.6(4) . . . . ?
C39 C44 C45 C50 -7.5(8) . . . . ?
C39 C44 C45 C50A 19.4(13) . . . . ?
C39 C44 C49 La1 -116.0(3) . . . . ?
C39 C44 C49 La1A -111.8(3) . . . . ?
C39 C44 C49 C48 176.0(4) . . . . ?
C39 C44 C49 C56 -1.2(6) . . . . ?
C40 C39 C44 La1 173.4(4) . . . . ?
C40 C39 C44 La1A -177.5(4) . . . . ?
C40 C39 C44 C45 81.4(6) . . . . ?
C40 C39 C44 C49 -94.6(5) . . . . ?
C40 C41 C42 C43 -0.3(9) . . . . ?
C41 C42 C43 C38 -1.9(8) . . . . ?
C41 C42 C43 C59 174.9(5) . . . . ?
C42 C43 C59 C60 -86.3(5) . . . . ?
C42 C43 C59 C64 95.2(5) . . . . ?
C43 C38 C39 C40 -2.3(7) . . . . ?
C43 C38 C39 C44 177.2(4) . . . . ?
C43 C59 C60 C61 -176.4(4) . . . . ?
C43 C59 C60 C65 2.7(6) . . . . ?
C43 C59 C64 C63 176.7(4) . . . . ?
C43 C59 C64 C71 -5.4(6) . . . . ?
C44 C39 C40 C41 -179.3(5) . . . . ?
C44 C45 C46 La1 -65.9(4) . . . . ?
C44 C45 C46 C47 3.4(7) . . . . ?
C44 C45 C50 C51 68.9(11) . . . . ?
C44 C45 C50 C52 -105.0(13) . . . . ?
C44 C45 C50A C51A 109.0(19) . . . . ?
C44 C45 C50A C52A -142.6(11) . . . . ?
C44 C49 C56 C57 84.5(5) . . . . ?
C44 C49 C56 C58 -151.1(5) . . . . ?
C45 C44 C49 La1 68.0(4) . . . . ?
C45 C44 C49 La1A 72.2(4) . . . . ?
C45 C44 C49 C48 0.0(6) . . . . ?
C45 C44 C49 C56 -177.3(4) . . . . ?
C45 C46 C47 C48 -3.5(7) . . . . ?
C45 C46 C47 C53 174.1(4) . . . . ?
C46 C45 C50 C51 -121.2(8) . . . . ?
C46 C45 C50 C52 64.9(15) . . . . ?
C46 C45 C50A C51A -54(2) . . . . ?
C46 C45 C50A C52A 54.4(18) . . . . ?
C46 C47 C48 La1A -65.8(4) . . . . ?
C46 C47 C48 C49 1.8(6) . . . . ?
C46 C47 C53 C54 -110.4(5) . . . . ?
C46 C47 C53 C54A -162.3(15) . . . . ?
C46 C47 C53 C55 13.2(6) . . . . ?
C46 C47 C53 C55A -23(3) . . . . ?
C47 C48 C49 La1 -66.7(4) . . . . ?
C47 C48 C49 La1A -74.0(4) . . . . ?
C47 C48 C49 C44 -0.2(6) . . . . ?
C47 C48 C49 C56 177.1(4) . . . . ?
C48 C47 C53 C54 67.1(5) . . . . ?
C48 C47 C53 C54A 15.2(16) . . . . ?
C48 C47 C53 C55 -169.2(4) . . . . ?
C48 C47 C53 C55A 155(3) . . . . ?
C48 C49 C56 C57 -92.7(5) . . . . ?
C48 C49 C56 C58 31.6(7) . . . . ?
C49 C44 C45 La1 -68.0(3) . . . . ?
C49 C44 C45 C46 -1.6(6) . . . . ?
C49 C44 C45 C50 168.5(6) . . . . ?
C49 C44 C45 C50A -164.6(12) . . . . ?
C50 C45 C46 La1 123.8(6) . . . . ?
C50 C45 C46 C47 -166.9(6) . . . . ?
C50A C45 C46 C47 167.0(11) . . . . ?
C53 C47 C48 La1A 116.6(3) . . . . ?
C53 C47 C48 C49 -175.8(4) . . . . ?
C59 C60 C61 C62 -0.7(6) . . . . ?
C59 C60 C65 C66 119.6(4) . . . . ?
C59 C60 C65 C67 -117.6(5) . . . . ?
C59 C64 C71 C72 -93.6(5) . . . . ?
C59 C64 C71 C73 142.8(4) . . . . ?
C60 C59 C64 C63 -1.8(6) . . . . ?
C60 C59 C64 C71 176.1(4) . . . . ?
C60 C61 C62 C63 -1.2(6) . . . . ?
C60 C61 C62 C68 178.2(4) . . . . ?
C61 C60 C65 C66 -61.3(5) . . . . ?
C61 C60 C65 C67 61.5(5) . . . . ?
C61 C62 C63 C64 1.6(6) . . . . ?
C61 C62 C68 C69 111.4(5) . . . . ?
C61 C62 C68 C70 -121.8(5) . . . . ?
C62 C63 C64 C59 -0.1(6) . . . . ?
C62 C63 C64 C71 -178.0(4) . . . . ?
C63 C62 C68 C69 -69.2(6) . . . . ?
C63 C62 C68 C70 57.6(6) . . . . ?
C63 C64 C71 C72 84.2(5) . . . . ?
C63 C64 C71 C73 -39.3(6) . . . . ?
C64 C59 C60 C61 2.2(6) . . . . ?
C64 C59 C60 C65 -178.8(4) . . . . ?
C65 C60 C61 C62 -179.8(4) . . . . ?
C68 C62 C63 C64 -177.8(4) . . . . ?
C74 C75 C76 C76 -158.0(7) . . . 2_756 ?
